data_4060681
loop_
_publ_author_name
'Nigel T. Lucas'
'Eleni G. A. Notaras'
'Marie P. Cifuentes'
'Mark G. Humphrey'

_publ_section_title
;
 Mixed-Metal Cluster Chemistry. 21. Synthesis and Crystallographic and
 Electrochemical Studies of Alkyne-Coordinated Group 6-Iridium Clusters
 Linked by Phenylenevinylene Groups
;
_journal_name_full Organometallics
_journal_page_first 284
_journal_page_last 301
_journal_paper_doi 10.1021/om020203r
_journal_volume 22
_journal_year 2003
_chemical_compound_source 'synthesized by authors'
_chemical_formula_moiety 'C114 H102 Ir6 Mo6 O24 '
_chemical_formula_sum 'C114 H102 Ir6 Mo6 O24'
_chemical_formula_weight 3585.01
_space_group_IT_number 147
_symmetry_cell_setting trigonal
_symmetry_Int_Tables_number 148
_symmetry_space_group_name_Hall '-P 3'
_symmetry_space_group_name_H-M 'P -3'
_audit_creation_date 2001-05-22
_audit_creation_method 'by teXsan v1.8'
_audit_update_record
;
?
;
_cell_angle_alpha 90
_cell_angle_beta 90
_cell_angle_gamma 120
_cell_formula_units_Z 6
_cell_length_a 26.2521(6)
_cell_length_b 26.2521(6)
_cell_length_c 33.2008(8)
_cell_measurement_reflns_used 414748
_cell_measurement_temperature 473.2
_cell_measurement_theta_max 25.028
_cell_measurement_theta_min 2.910
_cell_volume 19815.6(7)
_computing_cell_refinement 'HKL Scalepack (Otwinowski & Minor 1997)'
_computing_data_collection KappaCCD
_computing_data_reduction
;
Denzo and Scalepak (Otwinowski & Minor, 1997)
;
_computing_publication_material 'teXsan (MSC, 1992-1997)'
_computing_structure_refinement 'teXsan (MSC, 1992-1997)'
_computing_structure_solution
;
DIRDIF92 PATTY (Beurskens, 1992)
;
_diffrn_ambient_temperature 473.2
_diffrn_measurement_device_type 'Nonius KappaCCD'
_diffrn_measurement_method '\f and \w scans'
_diffrn_orient_matrix_UB_11 0.00000
_diffrn_orient_matrix_UB_12 0.00000
_diffrn_orient_matrix_UB_13 0.00000
_diffrn_orient_matrix_UB_21 0.00000
_diffrn_orient_matrix_UB_22 0.00000
_diffrn_orient_matrix_UB_23 0.00000
_diffrn_orient_matrix_UB_31 0.00000
_diffrn_orient_matrix_UB_32 0.00000
_diffrn_orient_matrix_UB_33 0.00000
_diffrn_radiation_detector CCD
_diffrn_radiation_monochromator graphite
_diffrn_radiation_source 'fine-focus sealed tube'
_diffrn_radiation_type 'Mo K\a'
_diffrn_radiation_wavelength 0.7107
_diffrn_reflns_av_R_equivalents 0.11743
_diffrn_reflns_av_sigmaI/netI 0.080
_diffrn_reflns_limit_h_max 31
_diffrn_reflns_limit_h_min -31
_diffrn_reflns_limit_k_max 29
_diffrn_reflns_limit_k_min -31
_diffrn_reflns_limit_l_max 39
_diffrn_reflns_limit_l_min -39
_diffrn_reflns_number 60383
_diffrn_reflns_reduction_process 'Lp corrections applied'
_diffrn_reflns_theta_max 24.96
_diffrn_reflns_theta_min 3.04
_diffrn_standards_decay_% 0.00
_diffrn_standards_interval_count 0
_diffrn_standards_number 0
_exptl_absorpt_coefficient_mu 6.640
_exptl_absorpt_correction_T_max 2.859
_exptl_absorpt_correction_T_min 0.785
_exptl_absorpt_correction_type multi-scan
_exptl_absorpt_process_details
;
Sortav multi-scan from symmetry-related measurements (Blessing 1995) and
(Blessing 1997)
;
_exptl_crystal_colour green
_exptl_crystal_density_diffrn 1.802
_exptl_crystal_density_meas ?
_exptl_crystal_description plate
_exptl_crystal_F_000 10152.00
_exptl_crystal_size_max 0.24
_exptl_crystal_size_mid 0.20
_exptl_crystal_size_min 0.06
_refine_diff_density_max 5.07
_refine_diff_density_min -2.78
_refine_ls_extinction_method none
_refine_ls_goodness_of_fit_all 3.609
_refine_ls_goodness_of_fit_ref 3.609
_refine_ls_matrix_type diagonal
_refine_ls_number_constraints 0
_refine_ls_number_parameters 415
_refine_ls_number_reflns 5181
_refine_ls_number_restraints 0
_refine_ls_R_factor_all 0.1039
_refine_ls_R_factor_gt 0.1039
_refine_ls_shift/esd_max 3.7900
_refine_ls_shift/esd_mean 0.2280
_refine_ls_structure_factor_coef F
_refine_ls_weighting_details 'w = 1/[\s^2^(Fo) + 0.00040|Fo|^2^]'
_refine_ls_weighting_scheme sigma
_refine_ls_wR_factor_all 0.1548
_refine_ls_wR_factor_ref 0.1548
_reflns_number_gt 5181
_reflns_number_total 7734
_reflns_threshold_expression I>3.00\s(I)
_cod_original_sg_symbol_H-M 'R -3 '
_cod_original_formula_sum 'C114 H102 Ir6 Mo6 O24 '
_cod_database_code 4060681

loop_
_symmetry_equiv_pos_as_xyz
'   +x,   +y,   +z'
'   -y,   +x-y,   +z'
'   -x+y,   -x,   +z'
'   -x,   -y,   -z'
'   +y,   -x+y,   -z'
'   +x-y,   +x,   -z'

loop_
_atom_site_label
_atom_site_fract_x
_atom_site_fract_y
_atom_site_fract_z
_atom_site_U_iso_or_equiv
_atom_site_occupancy
_atom_site_adp_type
_atom_site_calc_flag
Ir(1) 0.54170(4) 0.51776(4) 0.10311(2) 0.0760(3) 1.000 Uani d
Ir(2) 0.64837(5) 0.53153(4) 0.12143(3) 0.0773(3) 1.000 Uani d
Mo(1) 0.6043(1) 0.58523(8) 0.17141(5) 0.0767(6) 1.000 Uani d
Mo(2) 0.6351(1) 0.5762(1) 0.04788(5) 0.0821(6) 1.000 Uani d
O(1) 0.434(1) 0.523(1) 0.0797(7) 0.168(9) 1.000 Uani d
O(2) 0.481(1) 0.3861(8) 0.1100(7) 0.147(8) 1.000 Uani d
O(3) 0.770(1) 0.5581(9) 0.1460(7) 0.154(9) 1.000 Uani d
O(4) 0.601(1) 0.3990(7) 0.1262(5) 0.126(7) 1.000 Uani d
O(5) 0.4706(8) 0.4930(9) 0.1826(7) 0.160(8) 1.000 Uani d
O(6) 0.615(1) 0.488(1) 0.2077(6) 0.176(9) 1.000 Uani d
O(7) 0.5276(9) 0.4673(8) 0.0152(5) 0.124(6) 1.000 Uani d
O(8) 0.6893(9) 0.498(1) 0.0430(6) 0.159(8) 1.000 Uani d
C(1) 0.470(2) 0.521(2) 0.089(1) 0.14(1) 1.000 Uiso d
C(2) 0.499(1) 0.4348(9) 0.1067(6) 0.106(8) 1.000 Uani d
C(3) 0.723(4) 0.559(4) 0.144(2) 0.29(4) 1.000 Uiso d
C(4) 0.621(1) 0.450(1) 0.1272(8) 0.090(8) 1.000 Uani d
C(5) 0.519(1) 0.517(1) 0.1719(8) 0.097(8) 1.000 Uani d
C(6) 0.622(2) 0.518(1) 0.1866(7) 0.177(9) 1.000 Uani d
C(7) 0.561(1) 0.5029(9) 0.0348(6) 0.070(6) 1.000 Uani d
C(8) 0.673(1) 0.521(1) 0.0549(7) 0.092(7) 1.000 Uani d
C(9) 0.636(2) 0.601(1) 0.2404(9) 0.20(2) 1.000 Uani d
C(10) 0.575(1) 0.590(1) 0.2343(8) 0.132(9) 1.000 Uani d
C(11) 0.573(2) 0.638(1) 0.216(1) 0.15(1) 1.000 Uani d
C(12) 0.635(1) 0.676(1) 0.2027(7) 0.115(8) 1.000 Uani d
C(13) 0.674(1) 0.658(1) 0.2170(9) 0.217(9) 1.000 Uani d
C(14) 0.735(2) 0.686(2) 0.214(1) 0.21(2) 1.000 Uani d
C(15) 0.706(1) 0.662(1) 0.0116(7) 0.102(8) 1.000 Uani d
C(16) 0.640(1) 0.643(1) -0.0004(9) 0.15(1) 1.000 Uani d
C(17) 0.619(1) 0.592(1) -0.0187(6) 0.117(8) 1.000 Uani d
C(18) 0.658(1) 0.568(1) -0.0186(6) 0.088(7) 1.000 Uani d
C(19) 0.711(1) 0.625(1) 0.0018(7) 0.15(1) 1.000 Uani d
C(20) 0.773(2) 0.618(3) 0.006(1) 0.26(2) 1.000 Uani d
C(21) 0.426(4) 0.751(4) 0.068(2) 0.25(4) 1.000 Uiso d
C(22) 0.479(3) 0.759(3) 0.099(2) 0.13(2) 0.500 Uiso d
C(23) 0.491(2) 0.727(2) 0.119(2) 0.11(2) 0.500 Uiso d
C(24) 0.523(2) 0.702(3) 0.097(2) 0.11(2) 0.500 Uiso d
C(25) 0.548(2) 0.667(2) 0.114(2) 0.09(1) 0.500 Uiso d
C(26) 0.581(1) 0.649(1) 0.0868(8) 0.099(8) 1.000 Uani d
C(27) 0.599(1) 0.609(1) 0.1023(6) 0.092(7) 1.000 Uani d
C(28) 0.6587(9) 0.6187(8) 0.1155(7) 0.072(6) 1.000 Uani d
C(29) 0.7138(9) 0.6737(9) 0.1101(6) 0.071(6) 1.000 Uiso d
C(30) 0.7145(9) 0.7266(9) 0.1195(6) 0.070(6) 1.000 Uiso d
C(31) 0.771(1) 0.783(1) 0.1192(9) 0.111(9) 1.000 Uiso d
C(32) 0.8224(9) 0.7817(9) 0.1113(6) 0.071(6) 1.000 Uiso d
C(33) 0.823(1) 0.733(1) 0.1046(7) 0.090(7) 1.000 Uiso d
C(34) 0.765(1) 0.679(1) 0.104(1) 0.12(1) 1.000 Uiso d
C(35) 0.886(1) 0.843(1) 0.1119(8) 0.089(7) 1.000 Uiso d
C(36) 0.8881(9) 0.8891(9) 0.1143(6) 0.068(6) 1.000 Uiso d
C(37) 0.9457(9) 0.9440(9) 0.1122(6) 0.074(6) 1.000 Uiso d
C(38) 0.9485(9) 1.001(1) 0.1134(7) 0.076(6) 1.000 Uiso d

loop_
_atom_site_aniso_label
_atom_site_aniso_U_11
_atom_site_aniso_U_22
_atom_site_aniso_U_33
_atom_site_aniso_U_12
_atom_site_aniso_U_13
_atom_site_aniso_U_23
Ir(1) 0.0807(6) 0.0647(5) 0.0535(4) 0.0145(4) 0.0072(4) -0.0068(4)
Ir(2) 0.0928(6) 0.0628(5) 0.0623(5) 0.0284(4) -0.0036(5) -0.0078(4)
Mo(1) 0.108(1) 0.065(1) 0.0479(9) 0.0357(9) 0.001(1) -0.0084(8)
Mo(2) 0.079(1) 0.080(1) 0.0479(9) 0.010(1) 0.0030(9) -0.0047(9)
O(1) 0.13(2) 0.21(2) 0.16(2) 0.08(1) -0.06(1) -0.12(1)
O(2) 0.15(2) 0.07(1) 0.17(2) 0.01(1) 0.03(1) -0.04(1)
O(3) 0.18(2) 0.11(1) 0.15(2) 0.06(1) 0.01(2) 0.01(1)
O(4) 0.22(2) 0.07(1) 0.08(1) 0.07(1) -0.03(1) -0.012(8)
O(5) 0.10(1) 0.13(2) 0.16(2) -0.01(1) 0.07(1) -0.03(1)
O(6) 0.31(3) 0.18(2) 0.06(1) 0.15(2) 0.02(1) 0.04(1)
O(7) 0.15(2) 0.12(1) 0.078(9) 0.05(1) -0.02(1) -0.069(8)
O(8) 0.13(1) 0.22(2) 0.12(1) 0.08(1) 0.02(1) -0.08(1)
C(2) 0.13(2) 0.05(1) 0.07(1) -0.01(1) 0.04(1) -0.03(1)
C(4) 0.09(2) 0.06(1) 0.12(2) 0.04(1) -0.02(1) -0.02(1)
C(5) 0.11(1) 0.09(1) 0.11(2) 0.07(1) -0.04(1) -0.03(1)
C(6) 0.38(2) 0.27(2) 0.04(1) 0.28(1) 0.05(1) 0.07(1)
C(7) 0.08(1) 0.06(1) 0.07(1) 0.035(9) 0.00(1) 0.00(1)
C(8) 0.08(1) 0.11(2) 0.06(1) 0.02(1) 0.02(1) -0.02(1)
C(9) 0.38(6) 0.08(2) 0.11(2) 0.10(2) -0.08(3) -0.07(1)
C(10) 0.16(2) 0.08(2) 0.10(2) 0.02(1) 0.07(1) -0.03(1)
C(11) 0.25(3) 0.16(2) 0.13(3) 0.17(1) 0.01(2) 0.01(2)
C(12) 0.14(2) 0.07(1) 0.09(1) 0.01(1) 0.02(1) -0.06(1)
C(13) 0.23(1) 0.42(2) 0.18(2) 0.29(1) -0.14(1) -0.21(2)
C(14) 0.09(2) 0.29(6) 0.18(4) 0.05(3) -0.06(2) 0.00(4)
C(15) 0.14(2) 0.06(1) 0.07(1) 0.02(1) -0.02(1) 0.01(1)
C(16) 0.21(2) 0.21(2) 0.11(2) 0.15(2) 0.09(2) 0.11(2)
C(17) 0.16(3) 0.04(1) 0.05(1) -0.03(1) 0.03(1) -0.01(1)
C(18) 0.09(1) 0.15(2) 0.04(1) 0.06(1) 0.02(1) 0.01(1)
C(19) 0.15(2) 0.14(3) 0.06(1) -0.01(2) -0.03(2) 0.00(2)
C(20) 0.24(4) 0.47(8) 0.09(2) 0.20(4) 0.03(3) 0.05(4)
C(26) 0.11(2) 0.10(2) 0.09(2) 0.05(1) 0.00(1) -0.01(1)
C(27) 0.12(2) 0.08(1) 0.05(1) 0.03(1) 0.02(1) -0.02(1)
C(28) 0.07(1) 0.05(1) 0.08(1) 0.015(9) 0.00(1) -0.02(1)

loop_
_atom_type_symbol
_atom_type_oxidation_number
_atom_type_number_in_cell
_atom_type_scat_dispersion_real
_atom_type_scat_dispersion_imag
_atom_type_scat_source
C 0 684 0.002 0.002
;International Tables for Crystallography
(1992, Vol. C, Tables 4.2.6.8 and 6.1.1.1)
;
H 0 612 0.000 0.000
;International Tables for Crystallography
(1992, Vol. C, Table 6.1.1.2)
;
Ir 0 36 -2.066 7.990
;International Tables for Crystallography
(1992, Vol. C, Tables 4.2.6.8 and 6.1.1.1)
;
Mo 0 36 -1.825 0.688
;International Tables for Crystallography
(1992, Vol. C, Tables 4.2.6.8 and 6.1.1.1)
;
O 0 144 0.008 0.006
;International Tables for Crystallography
(1992, Vol. C, Tables 4.2.6.8 and 6.1.1.1)
;

loop_
_geom_angle_atom_site_label_1
_geom_angle_atom_site_label_2
_geom_angle_atom_site_label_3
_geom_angle
_geom_angle_site_symmetry_3
_geom_angle_publ_flag
Ir(2) Ir(1) Mo(1) 60.03(6) . yes
Ir(2) Ir(1) Mo(2) 60.89(6) . yes
Ir(2) Ir(1) C(1) 171(1) . yes
Ir(2) Ir(1) C(2) 97(1) . yes
Ir(2) Ir(1) C(5) 91.4(7) . yes
Ir(2) Ir(1) C(7) 86.7(6) . yes
Ir(2) Ir(1) C(27) 75.5(9) . yes
Mo(1) Ir(1) Mo(2) 96.05(5) . yes
Mo(1) Ir(1) C(1) 116(1) . yes
Mo(1) Ir(1) C(2) 119.6(7) . yes
Mo(1) Ir(1) C(5) 45.5(5) . yes
Mo(1) Ir(1) C(7) 138.7(5) . yes
Mo(1) Ir(1) C(27) 55.8(6) . yes
Mo(2) Ir(1) C(1) 114(1) . yes
Mo(2) Ir(1) C(2) 121.4(9) . yes
Mo(2) Ir(1) C(5) 141.6(5) . yes
Mo(2) Ir(1) C(7) 43.6(4) . yes
Mo(2) Ir(1) C(27) 56.0(7) . yes
C(1) Ir(1) C(2) 92(2) . yes
C(1) Ir(1) C(5) 89(1) . yes
C(1) Ir(1) C(7) 94(1) . yes
C(1) Ir(1) C(27) 96(1) . yes
C(2) Ir(1) C(5) 85.6(9) . yes
C(2) Ir(1) C(7) 85.6(8) . yes
C(2) Ir(1) C(27) 172(1) . yes
C(5) Ir(1) C(7) 170.7(9) . yes
C(5) Ir(1) C(27) 93.4(8) . yes
C(7) Ir(1) C(27) 94.9(7) . yes
Ir(1) Ir(2) Mo(1) 62.37(6) . yes
Ir(1) Ir(2) Mo(2) 61.59(6) . yes
Ir(1) Ir(2) C(3) 163(3) . yes
Ir(1) Ir(2) C(4) 95.4(9) . yes
Ir(1) Ir(2) C(6) 89(1) . yes
Ir(1) Ir(2) C(8) 95.6(7) . yes
Ir(1) Ir(2) C(28) 72.3(6) . yes
Mo(1) Ir(2) Mo(2) 97.93(8) . yes
Mo(1) Ir(2) C(3) 101(3) . yes
Mo(1) Ir(2) C(4) 119.7(9) . yes
Mo(1) Ir(2) C(6) 48(1) . yes
Mo(1) Ir(2) C(8) 145.8(8) . yes
Mo(1) Ir(2) C(28) 52.0(6) . yes
Mo(2) Ir(2) C(3) 121(2) . yes
Mo(2) Ir(2) C(4) 120.3(8) . yes
Mo(2) Ir(2) C(6) 145(1) . yes
Mo(2) Ir(2) C(8) 47.9(8) . yes
Mo(2) Ir(2) C(28) 57.1(6) . yes
C(3) Ir(2) C(4) 97(3) . yes
C(3) Ir(2) C(6) 81(3) . yes
C(3) Ir(2) C(8) 97(3) . yes
C(3) Ir(2) C(28) 95(3) . yes
C(4) Ir(2) C(6) 79(1) . yes
C(4) Ir(2) C(8) 86(1) . yes
C(4) Ir(2) C(28) 167(1) . yes
C(6) Ir(2) C(8) 165(1) . yes
C(6) Ir(2) C(28) 97(1) . yes
C(8) Ir(2) C(28) 98(1) . yes
Ir(1) Mo(1) Ir(2) 57.60(5) . yes
Ir(1) Mo(1) C(5) 54.8(7) . yes
Ir(1) Mo(1) C(6) 88.2(6) . yes
Ir(1) Mo(1) C(9) 155.6(7) . yes
Ir(1) Mo(1) C(10) 132.2(7) . yes
Ir(1) Mo(1) C(11) 125.9(9) . yes
Ir(1) Mo(1) C(12) 142.2(8) . yes
Ir(1) Mo(1) C(13) 165.8(7) . yes
Ir(1) Mo(1) C(27) 46.4(5) . yes
Ir(1) Mo(1) C(28) 68.8(5) . yes
Ir(2) Mo(1) C(5) 96.3(9) . yes
Ir(2) Mo(1) C(6) 52.5(7) . yes
Ir(2) Mo(1) C(9) 118(2) . yes
Ir(2) Mo(1) C(10) 145.4(9) . yes
Ir(2) Mo(1) C(11) 175.9(8) . yes
Ir(2) Mo(1) C(12) 139.4(8) . yes
Ir(2) Mo(1) C(13) 115.8(9) . yes
Ir(2) Mo(1) C(27) 70.0(8) . yes
Ir(2) Mo(1) C(28) 50.0(6) . yes
C(5) Mo(1) C(6) 82(1) . yes
C(5) Mo(1) C(9) 106(1) . yes
C(5) Mo(1) C(10) 78(1) . yes
C(5) Mo(1) C(11) 88(1) . yes
C(5) Mo(1) C(12) 124(1) . yes
C(5) Mo(1) C(13) 139(1) . yes
C(5) Mo(1) C(27) 93.2(9) . yes
C(5) Mo(1) C(28) 123.5(9) . yes
C(6) Mo(1) C(9) 73(1) . yes
C(6) Mo(1) C(10) 93(1) . yes
C(6) Mo(1) C(11) 128(1) . yes
C(6) Mo(1) C(12) 129(1) . yes
C(6) Mo(1) C(13) 97(1) . yes
C(6) Mo(1) C(27) 121(1) . yes
C(6) Mo(1) C(28) 99(1) . yes
C(9) Mo(1) C(10) 37(2) . yes
C(9) Mo(1) C(11) 60(2) . yes
C(9) Mo(1) C(12) 59(1) . yes
C(9) Mo(1) C(13) 37(1) . yes
C(9) Mo(1) C(27) 157.9(8) . yes
C(9) Mo(1) C(28) 129(1) . yes
C(10) Mo(1) C(11) 35(1) . yes
C(10) Mo(1) C(12) 58.9(9) . yes
C(10) Mo(1) C(13) 61.0(9) . yes
C(10) Mo(1) C(27) 144(1) . yes
C(10) Mo(1) C(28) 156.3(8) . yes
C(11) Mo(1) C(12) 37(1) . yes
C(11) Mo(1) C(13) 60(1) . yes
C(11) Mo(1) C(27) 111(1) . yes
C(11) Mo(1) C(28) 128(1) . yes
C(12) Mo(1) C(13) 34(1) . yes
C(12) Mo(1) C(27) 101.2(9) . yes
C(12) Mo(1) C(28) 98.1(8) . yes
C(13) Mo(1) C(27) 120.7(9) . yes
C(13) Mo(1) C(28) 97.2(8) . yes
C(27) Mo(1) C(28) 38(1) . yes
Ir(1) Mo(2) Ir(2) 57.51(4) . yes
Ir(1) Mo(2) C(7) 56.7(6) . yes
Ir(1) Mo(2) C(8) 97.6(6) . yes
Ir(1) Mo(2) C(15) 153.0(8) . yes
Ir(1) Mo(2) C(16) 124(1) . yes
Ir(1) Mo(2) C(17) 121.6(8) . yes
Ir(1) Mo(2) C(18) 139.6(5) . yes
Ir(1) Mo(2) C(19) 179(1) . yes
Ir(1) Mo(2) C(27) 46.6(5) . yes
Ir(1) Mo(2) C(28) 66.7(4) . yes
Ir(2) Mo(2) C(7) 92.8(7) . yes
Ir(2) Mo(2) C(8) 55.0(6) . yes
Ir(2) Mo(2) C(15) 128.6(7) . yes
Ir(2) Mo(2) C(16) 160.4(7) . yes
Ir(2) Mo(2) C(17) 167.0(7) . yes
Ir(2) Mo(2) C(18) 134.4(8) . yes
Ir(2) Mo(2) C(19) 123.4(9) . yes
Ir(2) Mo(2) C(27) 69.5(7) . yes
Ir(2) Mo(2) C(28) 48.4(6) . yes
C(7) Mo(2) C(8) 86(1) . yes
C(7) Mo(2) C(15) 136.4(8) . yes
C(7) Mo(2) C(16) 104(1) . yes
C(7) Mo(2) C(17) 77.8(8) . yes
C(7) Mo(2) C(18) 82.9(8) . yes
C(7) Mo(2) C(19) 123.1(9) . yes
C(7) Mo(2) C(27) 98.3(9) . yes
C(7) Mo(2) C(28) 123.1(8) . yes
C(8) Mo(2) C(15) 106(1) . yes
C(8) Mo(2) C(16) 135(1) . yes
C(8) Mo(2) C(17) 115(1) . yes
C(8) Mo(2) C(18) 79(1) . yes
C(8) Mo(2) C(19) 83(1) . yes
C(8) Mo(2) C(27) 124.5(9) . yes
C(8) Mo(2) C(28) 96.5(9) . yes
C(15) Mo(2) C(16) 40(1) . yes
C(15) Mo(2) C(17) 59.0(8) . yes
C(15) Mo(2) C(18) 59.5(8) . yes
C(15) Mo(2) C(19) 26(1) . yes
C(15) Mo(2) C(27) 107.7(9) . yes
C(15) Mo(2) C(28) 97.6(7) . yes
C(16) Mo(2) C(17) 32(1) . yes
C(16) Mo(2) C(18) 59(1) . yes
C(16) Mo(2) C(19) 55(2) . yes
C(16) Mo(2) C(27) 98(1) . yes
C(16) Mo(2) C(28) 113(1) . yes
C(17) Mo(2) C(18) 36(1) . yes
C(17) Mo(2) C(19) 58(1) . yes
C(17) Mo(2) C(27) 120(1) . yes
C(17) Mo(2) C(28) 144.6(9) . yes
C(18) Mo(2) C(19) 40.2(8) . yes
C(18) Mo(2) C(27) 156(1) . yes
C(18) Mo(2) C(28) 153.6(7) . yes
C(19) Mo(2) C(27) 133(1) . yes
C(19) Mo(2) C(28) 113.6(8) . yes
C(27) Mo(2) C(28) 36.7(9) . yes
Ir(1) C(1) O(1) 176(3) . yes
Ir(1) C(2) O(2) 170(3) . yes
Ir(2) C(3) O(3) 150(7) . yes
Ir(2) C(4) O(4) 171(2) . yes
Ir(1) C(5) Mo(1) 79.7(8) . yes
Ir(1) C(5) O(5) 121(2) . yes
Mo(1) C(5) O(5) 154(2) . yes
Ir(2) C(6) Mo(1) 79(1) . yes
Ir(2) C(6) O(6) 136(4) . yes
Mo(1) C(6) O(6) 143(4) . yes
Ir(1) C(7) Mo(2) 79.7(7) . yes
Ir(1) C(7) O(7) 123(2) . yes
Mo(2) C(7) O(7) 157(2) . yes
Ir(2) C(8) Mo(2) 77(1) . yes
Ir(2) C(8) O(8) 133(3) . yes
Mo(2) C(8) O(8) 150(2) . yes
Mo(1) C(9) C(10) 66(2) . yes
Mo(1) C(9) C(13) 72(2) . yes
C(10) C(9) C(13) 103(3) . yes
Mo(1) C(10) C(9) 77(2) . yes
Mo(1) C(10) C(11) 79(2) . yes
C(9) C(10) C(11) 114(3) . yes
Mo(1) C(11) C(10) 66(2) . yes
Mo(1) C(11) C(12) 69(2) . yes
C(10) C(11) C(12) 101(4) . yes
Mo(1) C(12) C(11) 75(2) . yes
Mo(1) C(12) C(13) 76(2) . yes
C(11) C(12) C(13) 115(3) . yes
Mo(1) C(13) C(9) 71(2) . yes
Mo(1) C(13) C(12) 70(1) . yes
Mo(1) C(13) C(14) 126(3) . yes
C(9) C(13) C(12) 105(3) . yes
C(9) C(13) C(14) 125(4) . yes
C(12) C(13) C(14) 130(4) . yes
Mo(2) C(15) C(16) 67(1) . yes
Mo(2) C(15) C(19) 73(2) . yes
C(16) C(15) C(19) 104(3) . yes
Mo(2) C(16) C(15) 73(2) . yes
Mo(2) C(16) C(17) 74(2) . yes
C(15) C(16) C(17) 107(4) . yes
Mo(2) C(17) C(16) 73(2) . yes
Mo(2) C(17) C(18) 71(1) . yes
C(16) C(17) C(18) 113(3) . yes
Mo(2) C(18) C(17) 72(1) . yes
Mo(2) C(18) C(19) 70(1) . yes
C(17) C(18) C(19) 95(3) . yes
Mo(2) C(19) C(15) 81(2) . yes
Mo(2) C(19) C(18) 70(1) . yes
Mo(2) C(19) C(20) 119(2) . yes
C(15) C(19) C(18) 121(4) . yes
C(15) C(19) C(20) 127(3) . yes
C(18) C(19) C(20) 112(3) . yes
C(21) C(22) C(23) 138(6) . yes
C(22) C(23) C(24) 116(6) . yes
C(23) C(24) C(25) 128(5) . yes
C(24) C(25) C(26) 119(4) . yes
C(25) C(26) C(27) 118(3) . yes
Ir(1) C(27) Mo(1) 77.8(7) . yes
Ir(1) C(27) Mo(2) 77.3(9) . yes
Ir(1) C(27) C(26) 122(2) . yes
Ir(1) C(27) C(28) 106(2) . yes
Mo(1) C(27) Mo(2) 123(1) . yes
Mo(1) C(27) C(26) 128(2) . yes
Mo(1) C(27) C(28) 65(1) . yes
Mo(2) C(27) C(26) 109(2) . yes
Mo(2) C(27) C(28) 73(2) . yes
C(26) C(27) C(28) 132(2) . yes
Ir(2) C(28) Mo(1) 78.0(6) . yes
Ir(2) C(28) Mo(2) 74.5(7) . yes
Ir(2) C(28) C(27) 106(1) . yes
Ir(2) C(28) C(29) 126(2) . yes
Mo(1) C(28) Mo(2) 128.1(7) . yes
Mo(1) C(28) C(27) 77(1) . yes
Mo(1) C(28) C(29) 128(2) . yes
Mo(2) C(28) C(27) 70(1) . yes
Mo(2) C(28) C(29) 104(1) . yes
C(27) C(28) C(29) 124(2) . yes
C(28) C(29) C(30) 118(2) . yes
C(28) C(29) C(34) 127(3) . yes
C(30) C(29) C(34) 115(2) . yes
C(29) C(30) C(31) 119(3) . yes
C(30) C(31) C(32) 119(3) . yes
C(31) C(32) C(33) 123(2) . yes
C(31) C(32) C(35) 120(2) . yes
C(33) C(32) C(35) 118(2) . yes
C(32) C(33) C(34) 115(3) . yes
C(29) C(34) C(33) 129(3) . yes
C(32) C(35) C(36) 121(3) . yes
C(35) C(36) C(37) 120(3) . yes
C(36) C(37) C(38) 120(2) . yes
C(36) C(37) C(38) 126(3) 2_765 yes
C(38) C(37) C(38) 114(2) 2_765 yes
C(37) C(38) C(37) 126(2) 3_675 yes

loop_
_geom_bond_atom_site_label_1
_geom_bond_atom_site_label_2
_geom_bond_distance
_geom_bond_site_symmetry_2
_geom_bond_publ_flag
Ir(1) Ir(2) 2.707(1) . yes
Ir(1) Mo(1) 2.841(2) . yes
Ir(1) Mo(2) 2.823(2) . yes
Ir(1) C(1) 1.97(5) . yes
Ir(1) C(2) 1.89(2) . yes
Ir(1) C(5) 2.36(3) . yes
Ir(1) C(7) 2.40(2) . yes
Ir(1) C(27) 2.10(2) . yes
Ir(2) Mo(1) 2.777(3) . yes
Ir(2) Mo(2) 2.804(2) . yes
Ir(2) C(3) 1.88(9) . yes
Ir(2) C(4) 1.89(2) . yes
Ir(2) C(6) 2.24(2) . yes
Ir(2) C(8) 2.36(2) . yes
Ir(2) C(28) 2.17(2) . yes
Mo(1) C(5) 2.06(2) . yes
Mo(1) C(6) 2.11(4) . yes
Mo(1) C(9) 2.40(3) . yes
Mo(1) C(10) 2.25(3) . yes
Mo(1) C(11) 2.42(4) . yes
Mo(1) C(12) 2.33(2) . yes
Mo(1) C(13) 2.42(3) . yes
Mo(1) C(27) 2.40(2) . yes
Mo(1) C(28) 2.24(2) . yes
Mo(2) C(7) 1.98(2) . yes
Mo(2) C(8) 2.14(3) . yes
Mo(2) C(15) 2.41(2) . yes
Mo(2) C(16) 2.32(4) . yes
Mo(2) C(17) 2.33(2) . yes
Mo(2) C(18) 2.32(2) . yes
Mo(2) C(19) 2.33(3) . yes
Mo(2) C(27) 2.40(3) . yes
Mo(2) C(28) 2.44(2) . yes
O(1) C(1) 1.03(5) . yes
O(2) C(2) 1.12(3) . yes
O(3) C(3) 1.2(1) . yes
O(4) C(4) 1.17(3) . yes
O(5) C(5) 1.15(3) . yes
O(6) C(6) 1.00(4) . yes
O(7) C(7) 1.12(2) . yes
O(8) C(8) 0.98(5) . yes
C(9) C(10) 1.48(7) . yes
C(9) C(13) 1.54(4) . yes
C(10) C(11) 1.42(5) . yes
C(11) C(12) 1.49(4) . yes
C(12) C(13) 1.39(5) . yes
C(13) C(14) 1.39(4) . yes
C(15) C(16) 1.60(5) . yes
C(15) C(19) 1.08(5) . yes
C(16) C(17) 1.30(4) . yes
C(17) C(18) 1.45(5) . yes
C(18) C(19) 1.60(3) . yes
C(19) C(20) 1.73(9) . yes
C(21) C(22) 1.7(1) . yes
C(22) C(23) 1.2(1) . yes
C(23) C(24) 1.5(1) . yes
C(24) C(25) 1.5(1) . yes
C(25) C(26) 1.46(7) . yes
C(26) C(27) 1.43(5) . yes
C(27) C(28) 1.53(4) . yes
C(28) C(29) 1.46(2) . yes
C(29) C(30) 1.42(4) . yes
C(29) C(34) 1.29(5) . yes
C(30) C(31) 1.48(3) . yes
C(31) C(32) 1.38(5) . yes
C(32) C(33) 1.31(4) . yes
C(32) C(35) 1.64(3) . yes
C(33) C(34) 1.47(3) . yes
C(35) C(36) 1.18(4) . yes
C(36) C(37) 1.48(2) . yes
C(37) C(38) 1.46(4) . yes
C(37) C(38) 1.36(3) 2_765 yes

loop_
_geom_contact_atom_site_label_1
_geom_contact_atom_site_label_2
_geom_contact_distance
_geom_contact_site_symmetry_2
_geom_contact_publ_flag
O(1) C(18) 3.15(3) 4_665 no
O(1) O(7) 3.28(3) 4_665 no
O(1) C(17) 3.32(3) 4_665 no
O(1) C(11) 3.58(5) 11_455 no
O(2) C(14) 3.10(7) 11_455 no
O(2) C(12) 3.56(3) 11_455 no
O(2) C(13) 3.56(4) 11_455 no
O(2) C(31) 3.59(4) 11_455 no
O(3) C(35) 3.17(4) 10_665 no
O(3) C(33) 3.22(3) 10_665 no
O(3) C(32) 3.25(4) 10_665 no
O(4) C(36) 3.43(3) 11_455 no
O(5) C(25) 3.43(5) 11_455 no
O(5) C(24) 3.46(6) 11_455 no
O(5) C(30) 3.51(4) 11_455 no
O(6) C(36) 3.54(4) 11_455 no
O(6) C(38) 3.59(4) 11_455 no
O(7) O(7) 2.93(5) 4_665 no
O(7) C(7) 3.26(4) 4_665 no
O(7) C(17) 3.35(4) 4_665 no
O(7) C(1) 3.47(4) 4_665 no
C(1) C(17) 3.57(4) 4_665 no
C(9) C(15) 3.59(4) 9_565 no
C(10) C(19) 3.44(4) 9_565 no
C(10) C(18) 3.47(4) 9_565 no
C(11) C(18) 3.42(4) 9_565 no
C(37) C(37) 2.51(3) 3_675 no
C(37) C(38) 2.81(3) 3_675 no
C(38) C(38) 2.36(5) 3_675 no

loop_
_geom_torsion_atom_site_label_1
_geom_torsion_atom_site_label_2
_geom_torsion_atom_site_label_3
_geom_torsion_atom_site_label_4
_geom_torsion_site_symmetry_2
_geom_torsion_site_symmetry_3
_geom_torsion_site_symmetry_4
_geom_torsion
_geom_torsion_publ_flag
Ir(1) Ir(2) Mo(1) C(5) . . . 40.8(8) no
Ir(1) Ir(2) Mo(1) C(6) . . . 116(1) no
Ir(1) Ir(2) Mo(1) C(9) . . . 152.4(8) no
Ir(1) Ir(2) Mo(1) C(10) . . . 119(1) no
Ir(1) Ir(2) Mo(1) C(11) . . . -147.9(1) no
Ir(1) Ir(2) Mo(1) C(12) . . . -134(1) no
Ir(1) Ir(2) Mo(1) C(13) . . . -165.7(9) no
Ir(1) Ir(2) Mo(1) C(27) . . . -50.4(5) no
Ir(1) Ir(2) Mo(1) C(28) . . . -88.5(7) no
Ir(1) Ir(2) Mo(2) C(7) . . . -46.9(8) no
Ir(1) Ir(2) Mo(2) C(8) . . . -129.6(7) no
Ir(1) Ir(2) Mo(2) C(15) . . . 148(1) no
Ir(1) Ir(2) Mo(2) C(16) . . . 102(3) no
Ir(1) Ir(2) Mo(2) C(17) . . . -90(4) no
Ir(1) Ir(2) Mo(2) C(18) . . . -129.7(7) no
Ir(1) Ir(2) Mo(2) C(19) . . . 180(1) no
Ir(1) Ir(2) Mo(2) C(27) . . . 50.9(5) no
Ir(1) Ir(2) Mo(2) C(28) . . . 86.5(7) no
Ir(1) Ir(2) C(3) O(3) . . . -174(5) no
Ir(1) Ir(2) C(4) O(4) . . . 45.2(2) no
Ir(1) Ir(2) C(6) Mo(1) . . . -52.7(7) no
Ir(1) Ir(2) C(6) O(6) . . . 115(4) no
Ir(1) Ir(2) C(8) Mo(2) . . . 42.9(5) no
Ir(1) Ir(2) C(8) O(8) . . . -134(3) no
Ir(1) Ir(2) C(28) Mo(1) . . . 68.4(4) no
Ir(1) Ir(2) C(28) Mo(2) . . . -67.1(4) no
Ir(1) Ir(2) C(28) C(27) . . . -4(1) no
Ir(1) Ir(2) C(28) C(29) . . . -163(2) no
Ir(1) Mo(1) Ir(2) Mo(2) . . . 52.04(5) no
Ir(1) Mo(1) Ir(2) C(3) . . . 176(3) no
Ir(1) Mo(1) Ir(2) C(4) . . . -80(1) no
Ir(1) Mo(1) Ir(2) C(6) . . . -116(1) no
Ir(1) Mo(1) Ir(2) C(8) . . . 54.9(9) no
Ir(1) Mo(1) Ir(2) C(28) . . . 88.5(7) no
Ir(1) Mo(1) C(5) O(5) . . . -144(6) no
Ir(1) Mo(1) C(6) Ir(2) . . . 49.3(6) no
Ir(1) Mo(1) C(6) O(6) . . . -117(4) no
Ir(1) Mo(1) C(9) C(10) . . . -77(4) no
Ir(1) Mo(1) C(9) C(13) . . . 169(2) no
Ir(1) Mo(1) C(10) C(9) . . . 147(1) no
Ir(1) Mo(1) C(10) C(11) . . . -95(2) no
Ir(1) Mo(1) C(11) C(10) . . . 114(2) no
Ir(1) Mo(1) C(11) C(12) . . . -131(2) no
Ir(1) Mo(1) C(12) C(11) . . . 82(2) no
Ir(1) Mo(1) C(12) C(13) . . . -157(1) no
Ir(1) Mo(1) C(13) C(9) . . . -161(4) no
Ir(1) Mo(1) C(13) C(12) . . . 84(4) no
Ir(1) Mo(1) C(13) C(14) . . . -42(7) no
Ir(1) Mo(1) C(27) Mo(2) . . . -66.2(9) no
Ir(1) Mo(1) C(27) C(26) . . . 121(2) no
Ir(1) Mo(1) C(27) C(28) . . . -114(2) no
Ir(1) Mo(1) C(28) Ir(2) . . . -64.9(4) no
Ir(1) Mo(1) C(28) Mo(2) . . . -6(1) no
Ir(1) Mo(1) C(28) C(27) . . . 45(1) no
Ir(1) Mo(1) C(28) C(29) . . . 168(3) no
Ir(1) Mo(2) Ir(2) Mo(1) . . . -52.57(6) no
Ir(1) Mo(2) Ir(2) C(3) . . . -160(4) no
Ir(1) Mo(2) Ir(2) C(4) . . . 79(1) no
Ir(1) Mo(2) Ir(2) C(6) . . . -37(1) no
Ir(1) Mo(2) Ir(2) C(8) . . . 129.6(7) no
Ir(1) Mo(2) Ir(2) C(28) . . . -86.5(7) no
Ir(1) Mo(2) C(7) O(7) . . . 167(7) no
Ir(1) Mo(2) C(8) Ir(2) . . . -41.0(4) no
Ir(1) Mo(2) C(8) O(8) . . . 134(4) no
Ir(1) Mo(2) C(15) C(16) . . . -65(2) no
Ir(1) Mo(2) C(15) C(19) . . . -178(2) no
Ir(1) Mo(2) C(16) C(15) . . . 150(1) no
Ir(1) Mo(2) C(16) C(17) . . . -96(2) no
Ir(1) Mo(2) C(17) C(16) . . . 105(2) no
Ir(1) Mo(2) C(17) C(18) . . . -132(1) no
Ir(1) Mo(2) C(18) C(17) . . . 77(2) no
Ir(1) Mo(2) C(18) C(19) . . . 178(2) no
Ir(1) Mo(2) C(19) C(15) . . . 50.2(4) no
Ir(1) Mo(2) C(19) C(18) . . . -78.0(4) no
Ir(1) Mo(2) C(19) C(20) . . . 177.4(4) no
Ir(1) Mo(2) C(27) Mo(1) . . . 66.5(8) no
Ir(1) Mo(2) C(27) C(26) . . . -119(2) no
Ir(1) Mo(2) C(27) C(28) . . . 111(2) no
Ir(1) Mo(2) C(28) Ir(2) . . . 66.4(3) no
Ir(1) Mo(2) C(28) Mo(1) . . . 6(1) no
Ir(1) Mo(2) C(28) C(27) . . . -48(1) no
Ir(1) Mo(2) C(28) C(29) . . . -169(2) no
Ir(1) C(5) Mo(1) Ir(2) . . . -42.5(7) no
Ir(1) C(5) Mo(1) C(6) . . . -93.3(9) no
Ir(1) C(5) Mo(1) C(9) . . . -164(1) no
Ir(1) C(5) Mo(1) C(10) . . . 172(1) no
Ir(1) C(5) Mo(1) C(11) . . . 138(1) no
Ir(1) C(5) Mo(1) C(12) . . . 133.6(9) no
Ir(1) C(5) Mo(1) C(13) . . . 175(2) no
Ir(1) C(5) Mo(1) C(27) . . . 28(1) no
Ir(1) C(5) Mo(1) C(28) . . . 3(2) no
Ir(1) C(7) Mo(2) Ir(2) . . . 47.5(6) no
Ir(1) C(7) Mo(2) C(8) . . . 102.0(8) no
Ir(1) C(7) Mo(2) C(15) . . . -149(1) no
Ir(1) C(7) Mo(2) C(16) . . . -122(1) no
Ir(1) C(7) Mo(2) C(17) . . . -142(1) no
Ir(1) C(7) Mo(2) C(18) . . . -178(1) no
Ir(1) C(7) Mo(2) C(19) . . . -179(1) no
Ir(1) C(7) Mo(2) C(27) . . . -22(1) no
Ir(1) C(7) Mo(2) C(28) . . . 7(1) no
Ir(1) C(27) Mo(1) Ir(2) . . . 63.9(7) no
Ir(1) C(27) Mo(1) C(5) . . . -32(1) no
Ir(1) C(27) Mo(1) C(6) . . . 51(1) no
Ir(1) C(27) Mo(1) C(9) . . . 178(4) no
Ir(1) C(27) Mo(1) C(10) . . . -106(1) no
Ir(1) C(27) Mo(1) C(11) . . . -120(1) no
Ir(1) C(27) Mo(1) C(12) . . . -157(1) no
Ir(1) C(27) Mo(1) C(13) . . . 173(1) no
Ir(1) C(27) Mo(1) C(28) . . . 114(2) no
Ir(1) C(27) Mo(2) Ir(2) . . . -64.2(6) no
Ir(1) C(27) Mo(2) C(7) . . . 26(1) no
Ir(1) C(27) Mo(2) C(8) . . . -65(1) no
Ir(1) C(27) Mo(2) C(15) . . . 170.3(9) no
Ir(1) C(27) Mo(2) C(16) . . . 131(1) no
Ir(1) C(27) Mo(2) C(17) . . . 106.5(9) no
Ir(1) C(27) Mo(2) C(18) . . . 117(2) no
Ir(1) C(27) Mo(2) C(19) . . . 179(1) no
Ir(1) C(27) Mo(2) C(28) . . . -111(2) no
Ir(1) C(27) C(26) C(25) . . . 83(3) no
Ir(1) C(27) C(28) Ir(2) . . . 5(2) no
Ir(1) C(27) C(28) Mo(1) . . . -68.2(9) no
Ir(1) C(27) C(28) Mo(2) . . . 71.2(9) no
Ir(1) C(27) C(28) C(29) . . . 165(2) no
Ir(2) Ir(1) Mo(1) C(5) . . . -127(1) no
Ir(2) Ir(1) Mo(1) C(6) . . . -45.4(8) no
Ir(2) Ir(1) Mo(1) C(9) . . . -86(4) no
Ir(2) Ir(1) Mo(1) C(10) . . . -138(1) no
Ir(2) Ir(1) Mo(1) C(11) . . . 177.3(9) no
Ir(2) Ir(1) Mo(1) C(12) . . . 130(1) no
Ir(2) Ir(1) Mo(1) C(13) . . . 66(4) no
Ir(2) Ir(1) Mo(1) C(27) . . . 93(1) no
Ir(2) Ir(1) Mo(1) C(28) . . . 55.2(8) no
Ir(2) Ir(1) Mo(2) C(7) . . . 119(1) no
Ir(2) Ir(1) Mo(2) C(8) . . . 39.5(6) no
Ir(2) Ir(1) Mo(2) C(15) . . . -112(1) no
Ir(2) Ir(1) Mo(2) C(16) . . . -156.5(9) no
Ir(2) Ir(1) Mo(2) C(17) . . . 164.7(8) no
Ir(2) Ir(1) Mo(2) C(18) . . . 122(1) no
Ir(2) Ir(1) Mo(2) C(19) . . . -161.0(4) no
Ir(2) Ir(1) Mo(2) C(27) . . . -92(1) no
Ir(2) Ir(1) Mo(2) C(28) . . . -54.3(7) no
Ir(2) Ir(1) C(1) O(1) . . . 61.2(5) no
Ir(2) Ir(1) C(2) O(2) . . . -1.6(1) no
Ir(2) Ir(1) C(5) Mo(1) . . . 43.6(8) no
Ir(2) Ir(1) C(5) O(5) . . . -154(3) no
Ir(2) Ir(1) C(7) Mo(2) . . . -49.8(7) no
Ir(2) Ir(1) C(7) O(7) . . . 136(3) no
Ir(2) Ir(1) C(27) Mo(1) . . . -63.3(6) no
Ir(2) Ir(1) C(27) Mo(2) . . . 64.4(6) no
Ir(2) Ir(1) C(27) C(26) . . . 169(2) no
Ir(2) Ir(1) C(27) C(28) . . . -4(1) no
Ir(2) Mo(1) Ir(1) Mo(2) . . . -51.26(7) no
Ir(2) Mo(1) Ir(1) C(1) . . . -172(1) no
Ir(2) Mo(1) Ir(1) C(2) . . . 80(1) no
Ir(2) Mo(1) Ir(1) C(5) . . . 127(1) no
Ir(2) Mo(1) Ir(1) C(7) . . . -41(1) no
Ir(2) Mo(1) Ir(1) C(27) . . . -93(1) no
Ir(2) Mo(1) C(5) O(5) . . . 174(6) no
Ir(2) Mo(1) C(6) O(6) . . . -166(5) no
Ir(2) Mo(1) C(9) C(10) . . . -148(2) no
Ir(2) Mo(1) C(9) C(13) . . . 97(2) no
Ir(2) Mo(1) C(10) C(9) . . . 55(2) no
Ir(2) Mo(1) C(10) C(11) . . . 173(1) no
Ir(2) Mo(1) C(11) C(10) . . . -99.3(1) no
Ir(2) Mo(1) C(11) C(12) . . . 14.9(1) no
Ir(2) Mo(1) C(12) C(11) . . . -178(2) no
Ir(2) Mo(1) C(12) C(13) . . . -57(2) no
Ir(2) Mo(1) C(13) C(9) . . . -102(3) no
Ir(2) Mo(1) C(13) C(12) . . . 143(1) no
Ir(2) Mo(1) C(13) C(14) . . . 17(4) no
Ir(2) Mo(1) C(27) Mo(2) . . . -2.3(7) no
Ir(2) Mo(1) C(27) C(26) . . . -175(2) no
Ir(2) Mo(1) C(27) C(28) . . . -50(1) no
Ir(2) Mo(1) C(28) Mo(2) . . . 59(1) no
Ir(2) Mo(1) C(28) C(27) . . . 110(1) no
Ir(2) Mo(1) C(28) C(29) . . . -127(3) no
Ir(2) Mo(2) Ir(1) Mo(1) . . . 50.66(7) no
Ir(2) Mo(2) Ir(1) C(1) . . . 172(1) no
Ir(2) Mo(2) Ir(1) C(2) . . . -80(1) no
Ir(2) Mo(2) Ir(1) C(5) . . . 49(1) no
Ir(2) Mo(2) Ir(1) C(7) . . . -119(1) no
Ir(2) Mo(2) Ir(1) C(27) . . . 92(1) no
Ir(2) Mo(2) C(7) O(7) . . . -146(7) no
Ir(2) Mo(2) C(8) O(8) . . . 175(4) no
Ir(2) Mo(2) C(15) C(16) . . . -158(1) no
Ir(2) Mo(2) C(15) C(19) . . . 89(2) no
Ir(2) Mo(2) C(16) C(15) . . . 62(4) no
Ir(2) Mo(2) C(16) C(17) . . . 175(2) no
Ir(2) Mo(2) C(17) C(16) . . . -172(3) no
Ir(2) Mo(2) C(17) C(18) . . . -50(4) no
Ir(2) Mo(2) C(18) C(17) . . . 166.1(9) no
Ir(2) Mo(2) C(18) C(19) . . . -92(2) no
Ir(2) Mo(2) C(19) C(15) . . . -111(2) no
Ir(2) Mo(2) C(19) C(18) . . . 121(2) no
Ir(2) Mo(2) C(19) C(20) . . . 17(3) no
Ir(2) Mo(2) C(27) Mo(1) . . . 2.3(7) no
Ir(2) Mo(2) C(27) C(26) . . . 176(2) no
Ir(2) Mo(2) C(27) C(28) . . . 47(1) no
Ir(2) Mo(2) C(28) Mo(1) . . . -61(1) no
Ir(2) Mo(2) C(28) C(27) . . . -114(1) no
Ir(2) Mo(2) C(28) C(29) . . . 124(2) no
Ir(2) C(6) Mo(1) C(5) . . . 104(1) no
Ir(2) C(6) Mo(1) C(9) . . . -147(2) no
Ir(2) C(6) Mo(1) C(10) . . . -178.5(9) no
Ir(2) C(6) Mo(1) C(11) . . . -175(1) no
Ir(2) C(6) Mo(1) C(12) . . . -127(1) no
Ir(2) C(6) Mo(1) C(13) . . . -117.4(9) no
Ir(2) C(6) Mo(1) C(27) . . . 15(1) no
Ir(2) C(6) Mo(1) C(28) . . . -18.9(9) no
Ir(2) C(8) Mo(2) C(7) . . . -96.6(7) no
Ir(2) C(8) Mo(2) C(15) . . . 126.2(6) no
Ir(2) C(8) Mo(2) C(16) . . . 158(1) no
Ir(2) C(8) Mo(2) C(17) . . . -171.0(7) no
Ir(2) C(8) Mo(2) C(18) . . . 179.9(7) no
Ir(2) C(8) Mo(2) C(19) . . . 139.4(8) no
Ir(2) C(8) Mo(2) C(27) . . . 1(1) no
Ir(2) C(8) Mo(2) C(28) . . . 26.3(6) no
Ir(2) C(28) Mo(1) C(5) . . . -67(1) no
Ir(2) C(28) Mo(1) C(6) . . . 19.6(9) no
Ir(2) C(28) Mo(1) C(9) . . . 96(2) no
Ir(2) C(28) Mo(1) C(10) . . . 140(3) no
Ir(2) C(28) Mo(1) C(11) . . . 176(1) no
Ir(2) C(28) Mo(1) C(12) . . . 151.9(9) no
Ir(2) C(28) Mo(1) C(13) . . . 118(1) no
Ir(2) C(28) Mo(1) C(27) . . . -110(1) no
Ir(2) C(28) Mo(2) C(7) . . . 60(1) no
Ir(2) C(28) Mo(2) C(8) . . . -29.0(7) no
Ir(2) C(28) Mo(2) C(15) . . . -136(1) no
Ir(2) C(28) Mo(2) C(16) . . . -174(1) no
Ir(2) C(28) Mo(2) C(17) . . . 179(1) no
Ir(2) C(28) Mo(2) C(18) . . . -108(2) no
Ir(2) C(28) Mo(2) C(19) . . . -115(1) no
Ir(2) C(28) Mo(2) C(27) . . . 114(1) no
Ir(2) C(28) C(27) Mo(1) . . . 73.1(9) no
Ir(2) C(28) C(27) Mo(2) . . . -66.3(9) no
Ir(2) C(28) C(27) C(26) . . . -167(2) no
Ir(2) C(28) C(29) C(30) . . . -160(2) no
Ir(2) C(28) C(29) C(34) . . . 8(4) no
Mo(1) Ir(1) Ir(2) Mo(2) . . . -117.41(7) no
Mo(1) Ir(1) Ir(2) C(3) . . . -14(8) no
Mo(1) Ir(1) Ir(2) C(4) . . . 120.8(8) no
Mo(1) Ir(1) Ir(2) C(6) . . . 42.1(8) no
Mo(1) Ir(1) Ir(2) C(8) . . . -152.5(7) no
Mo(1) Ir(1) Ir(2) C(28) . . . -55.8(6) no
Mo(1) Ir(1) Mo(2) C(7) . . . 170(1) no
Mo(1) Ir(1) Mo(2) C(8) . . . 90.2(6) no
Mo(1) Ir(1) Mo(2) C(15) . . . -62(1) no
Mo(1) Ir(1) Mo(2) C(16) . . . -105.9(9) no
Mo(1) Ir(1) Mo(2) C(17) . . . -144.6(8) no
Mo(1) Ir(1) Mo(2) C(18) . . . 173(1) no
Mo(1) Ir(1) Mo(2) C(19) . . . -110.4(4) no
Mo(1) Ir(1) Mo(2) C(27) . . . -41(1) no
Mo(1) Ir(1) Mo(2) C(28) . . . -3.7(7) no
Mo(1) Ir(1) C(1) O(1) . . . 117.9(5) no
Mo(1) Ir(1) C(2) O(2) . . . -60.9(1) no
Mo(1) Ir(1) C(5) O(5) . . . 162(3) no
Mo(1) Ir(1) C(7) Mo(2) . . . -15(2) no
Mo(1) Ir(1) C(7) O(7) . . . 171(2) no
Mo(1) Ir(1) C(27) Mo(2) . . . 128(1) no
Mo(1) Ir(1) C(27) C(26) . . . -128(2) no
Mo(1) Ir(1) C(27) C(28) . . . 59(1) no
Mo(1) Ir(2) Ir(1) Mo(2) . . . 117.41(7) no
Mo(1) Ir(2) Ir(1) C(1) . . . 61(7) no
Mo(1) Ir(2) Ir(1) C(2) . . . -120.3(7) no
Mo(1) Ir(2) Ir(1) C(5) . . . -34.6(6) no
Mo(1) Ir(2) Ir(1) C(7) . . . 154.5(5) no
Mo(1) Ir(2) Ir(1) C(27) . . . 58.5(6) no
Mo(1) Ir(2) Mo(2) C(7) . . . -99.5(8) no
Mo(1) Ir(2) Mo(2) C(8) . . . 177.8(7) no
Mo(1) Ir(2) Mo(2) C(15) . . . 95(1) no
Mo(1) Ir(2) Mo(2) C(16) . . . 49(3) no
Mo(1) Ir(2) Mo(2) C(17) . . . -143(4) no
Mo(1) Ir(2) Mo(2) C(18) . . . 177.7(7) no
Mo(1) Ir(2) Mo(2) C(19) . . . 127(1) no
Mo(1) Ir(2) Mo(2) C(27) . . . -1.7(5) no
Mo(1) Ir(2) Mo(2) C(28) . . . 33.9(7) no
Mo(1) Ir(2) C(3) O(3) . . . 173.3(1) no
Mo(1) Ir(2) C(4) O(4) . . . 106.4(2) no
Mo(1) Ir(2) C(6) O(6) . . . 168(5) no
Mo(1) Ir(2) C(8) Mo(2) . . . -4(1) no
Mo(1) Ir(2) C(8) O(8) . . . 179(2) no
Mo(1) Ir(2) C(28) Mo(2) . . . -135.5(8) no
Mo(1) Ir(2) C(28) C(27) . . . -72(1) no
Mo(1) Ir(2) C(28) C(29) . . . 128(2) no
Mo(1) C(5) Ir(1) Mo(2) . . . 2(2) no
Mo(1) C(5) Ir(1) C(1) . . . -128(1) no
Mo(1) C(5) Ir(1) C(2) . . . 140(1) no
Mo(1) C(5) Ir(1) C(7) . . . 121(5) no
Mo(1) C(5) Ir(1) C(27) . . . -32(1) no
Mo(1) C(6) Ir(2) Mo(2) . . . -21(2) no
Mo(1) C(6) Ir(2) C(3) . . . 113(3) no
Mo(1) C(6) Ir(2) C(4) . . . -148(1) no
Mo(1) C(6) Ir(2) C(8) . . . -161(4) no
Mo(1) C(6) Ir(2) C(28) . . . 19(1) no
Mo(1) C(9) C(10) C(11) . . . -72(2) no
Mo(1) C(9) C(13) C(12) . . . 62(2) no
Mo(1) C(9) C(13) C(14) . . . -121(4) no
Mo(1) C(10) C(9) C(13) . . . 63(2) no
Mo(1) C(10) C(11) C(12) . . . -60(2) no
Mo(1) C(11) C(10) C(9) . . . 71(2) no
Mo(1) C(11) C(12) C(13) . . . -67(2) no
Mo(1) C(12) C(11) C(10) . . . 58(2) no
Mo(1) C(12) C(13) C(9) . . . -62(2) no
Mo(1) C(12) C(13) C(14) . . . 120(4) no
Mo(1) C(13) C(9) C(10) . . . -59(2) no
Mo(1) C(13) C(12) C(11) . . . 66(2) no
Mo(1) C(27) Ir(1) Mo(2) . . . -128(1) no
Mo(1) C(27) Ir(1) C(1) . . . 117(1) no
Mo(1) C(27) Ir(1) C(2) . . . -55(7) no
Mo(1) C(27) Ir(1) C(5) . . . 27(1) no
Mo(1) C(27) Ir(1) C(7) . . . -148.6(9) no
Mo(1) C(27) Mo(2) C(7) . . . 92(1) no
Mo(1) C(27) Mo(2) C(8) . . . 2(1) no
Mo(1) C(27) Mo(2) C(15) . . . -123(1) no
Mo(1) C(27) Mo(2) C(16) . . . -162(1) no
Mo(1) C(27) Mo(2) C(17) . . . 172.9(9) no
Mo(1) C(27) Mo(2) C(18) . . . -177(1) no
Mo(1) C(27) Mo(2) C(19) . . . -115(2) no
Mo(1) C(27) Mo(2) C(28) . . . -44(1) no
Mo(1) C(27) C(26) C(25) . . . -16(3) no
Mo(1) C(27) C(28) Mo(2) . . . 139.4(8) no
Mo(1) C(27) C(28) C(29) . . . -127(2) no
Mo(1) C(28) Ir(2) Mo(2) . . . 135.5(8) no
Mo(1) C(28) Ir(2) C(3) . . . -100(3) no
Mo(1) C(28) Ir(2) C(4) . . . 53(5) no
Mo(1) C(28) Ir(2) C(6) . . . -18(1) no
Mo(1) C(28) Ir(2) C(8) . . . 161.7(7) no
Mo(1) C(28) Mo(2) C(7) . . . -1(2) no
Mo(1) C(28) Mo(2) C(8) . . . -90(2) no
Mo(1) C(28) Mo(2) C(15) . . . 163(2) no
Mo(1) C(28) Mo(2) C(16) . . . 125(2) no
Mo(1) C(28) Mo(2) C(17) . . . 118(2) no
Mo(1) C(28) Mo(2) C(18) . . . -169(2) no
Mo(1) C(28) Mo(2) C(19) . . . -175(2) no
Mo(1) C(28) Mo(2) C(27) . . . 54(1) no
Mo(1) C(28) C(27) Mo(2) . . . -139.4(8) no
Mo(1) C(28) C(27) C(26) . . . 120(3) no
Mo(1) C(28) C(29) C(30) . . . -56(3) no
Mo(1) C(28) C(29) C(34) . . . 112(3) no
Mo(2) Ir(1) Ir(2) C(3) . . . 104(8) no
Mo(2) Ir(1) Ir(2) C(4) . . . -121.7(8) no
Mo(2) Ir(1) Ir(2) C(6) . . . 159.5(8) no
Mo(2) Ir(1) Ir(2) C(8) . . . -35.1(7) no
Mo(2) Ir(1) Ir(2) C(28) . . . 61.6(6) no
Mo(2) Ir(1) Mo(1) C(5) . . . -179(1) no
Mo(2) Ir(1) Mo(1) C(6) . . . -96.7(8) no
Mo(2) Ir(1) Mo(1) C(9) . . . -137(4) no
Mo(2) Ir(1) Mo(1) C(10) . . . 171(1) no
Mo(2) Ir(1) Mo(1) C(11) . . . 126.0(9) no
Mo(2) Ir(1) Mo(1) C(12) . . . 79(1) no
Mo(2) Ir(1) Mo(1) C(13) . . . 15(4) no
Mo(2) Ir(1) Mo(1) C(27) . . . 41(1) no
Mo(2) Ir(1) Mo(1) C(28) . . . 3.9(8) no
Mo(2) Ir(1) C(1) O(1) . . . 7.8(5) no
Mo(2) Ir(1) C(2) O(2) . . . 58.3(1) no
Mo(2) Ir(1) C(5) O(5) . . . 164(2) no
Mo(2) Ir(1) C(7) O(7) . . . -174(3) no
Mo(2) Ir(1) C(27) C(26) . . . 105(2) no
Mo(2) Ir(1) C(27) C(28) . . . -68(2) no
Mo(2) Ir(2) Ir(1) C(1) . . . -57(7) no
Mo(2) Ir(2) Ir(1) C(2) . . . 122.3(7) no
Mo(2) Ir(2) Ir(1) C(5) . . . -152.0(6) no
Mo(2) Ir(2) Ir(1) C(7) . . . 37.1(5) no
Mo(2) Ir(2) Ir(1) C(27) . . . -58.9(6) no
Mo(2) Ir(2) Mo(1) C(5) . . . 92.8(8) no
Mo(2) Ir(2) Mo(1) C(6) . . . 168(1) no
Mo(2) Ir(2) Mo(1) C(9) . . . -155.6(8) no
Mo(2) Ir(2) Mo(1) C(10) . . . 171(1) no
Mo(2) Ir(2) Mo(1) C(11) . . . -95.8(1) no
Mo(2) Ir(2) Mo(1) C(12) . . . -82(1) no
Mo(2) Ir(2) Mo(1) C(13) . . . -113.6(9) no
Mo(2) Ir(2) Mo(1) C(27) . . . 1.7(5) no
Mo(2) Ir(2) Mo(1) C(28) . . . -36.5(7) no
Mo(2) Ir(2) C(3) O(3) . . . -80.5(1) no
Mo(2) Ir(2) C(4) O(4) . . . -14.8(2) no
Mo(2) Ir(2) C(6) O(6) . . . 147(4) no
Mo(2) Ir(2) C(8) O(8) . . . -177(3) no
Mo(2) Ir(2) C(28) C(27) . . . 63(1) no
Mo(2) Ir(2) C(28) C(29) . . . -96(2) no
Mo(2) C(7) Ir(1) C(1) . . . 122(1) no
Mo(2) C(7) Ir(1) C(2) . . . -147(1) no
Mo(2) C(7) Ir(1) C(5) . . . -128(5) no
Mo(2) C(7) Ir(1) C(27) . . . 25(1) no
Mo(2) C(8) Ir(2) C(3) . . . -126(3) no
Mo(2) C(8) Ir(2) C(4) . . . 138(1) no
Mo(2) C(8) Ir(2) C(6) . . . 150(4) no
Mo(2) C(8) Ir(2) C(28) . . . -30.0(8) no
Mo(2) C(15) C(16) C(17) . . . -67(2) no
Mo(2) C(15) C(19) C(18) . . . 60(2) no
Mo(2) C(15) C(19) C(20) . . . -119(3) no
Mo(2) C(16) C(15) C(19) . . . 64(2) no
Mo(2) C(16) C(17) C(18) . . . -61(2) no
Mo(2) C(17) C(16) C(15) . . . 66(2) no
Mo(2) C(17) C(18) C(19) . . . -67(1) no
Mo(2) C(18) C(17) C(16) . . . 62(2) no
Mo(2) C(18) C(19) C(15) . . . -65(3) no
Mo(2) C(18) C(19) C(20) . . . 114(2) no
Mo(2) C(19) C(15) C(16) . . . -61(2) no
Mo(2) C(19) C(18) C(17) . . . 69(1) no
Mo(2) C(27) Ir(1) C(1) . . . -115(1) no
Mo(2) C(27) Ir(1) C(2) . . . 73(7) no
Mo(2) C(27) Ir(1) C(5) . . . 155.0(9) no
Mo(2) C(27) Ir(1) C(7) . . . -20.9(9) no
Mo(2) C(27) Mo(1) C(5) . . . -98(1) no
Mo(2) C(27) Mo(1) C(6) . . . -15(2) no
Mo(2) C(27) Mo(1) C(9) . . . 112(4) no
Mo(2) C(27) Mo(1) C(10) . . . -172(1) no
Mo(2) C(27) Mo(1) C(11) . . . 173(1) no
Mo(2) C(27) Mo(1) C(12) . . . 136(1) no
Mo(2) C(27) Mo(1) C(13) . . . 106(1) no
Mo(2) C(27) Mo(1) C(28) . . . 48(1) no
Mo(2) C(27) C(26) C(25) . . . 170(2) no
Mo(2) C(27) C(28) C(29) . . . 94(2) no
Mo(2) C(28) Ir(2) C(3) . . . 124(3) no
Mo(2) C(28) Ir(2) C(4) . . . -83(5) no
Mo(2) C(28) Ir(2) C(6) . . . -154(1) no
Mo(2) C(28) Ir(2) C(8) . . . 26.2(8) no
Mo(2) C(28) Mo(1) C(5) . . . -8(2) no
Mo(2) C(28) Mo(1) C(6) . . . 79(2) no
Mo(2) C(28) Mo(1) C(9) . . . 155(2) no
Mo(2) C(28) Mo(1) C(10) . . . -161(3) no
Mo(2) C(28) Mo(1) C(11) . . . -125(2) no
Mo(2) C(28) Mo(1) C(12) . . . -149(2) no
Mo(2) C(28) Mo(1) C(13) . . . 177(2) no
Mo(2) C(28) Mo(1) C(27) . . . -51(1) no
Mo(2) C(28) C(27) C(26) . . . -101(3) no
Mo(2) C(28) C(29) C(30) . . . 119(2) no
Mo(2) C(28) C(29) C(34) . . . -73(3) no
O(1) C(1) Ir(1) C(2) . . . -117.9(5) no
O(1) C(1) Ir(1) C(5) . . . 156.5(5) no
O(1) C(1) Ir(1) C(7) . . . -32.2(5) no
O(1) C(1) Ir(1) C(27) . . . 63.1(5) no
O(2) C(2) Ir(1) C(1) . . . 178.3(1) no
O(2) C(2) Ir(1) C(5) . . . -92.5(1) no
O(2) C(2) Ir(1) C(7) . . . 84.5(1) no
O(2) C(2) Ir(1) C(27) . . . -9.8(2) no
O(3) C(3) Ir(2) C(4) . . . 51.3(1) no
O(3) C(3) Ir(2) C(6) . . . 128.9(1) no
O(3) C(3) Ir(2) C(8) . . . -35.7(1) no
O(3) C(3) Ir(2) C(28) . . . -134.5(1) no
O(4) C(4) Ir(2) C(3) . . . -147.1(2) no
O(4) C(4) Ir(2) C(6) . . . 133.2(2) no
O(4) C(4) Ir(2) C(8) . . . -50.0(2) no
O(4) C(4) Ir(2) C(28) . . . 59.9(2) no
O(5) C(5) Ir(1) C(1) . . . 34(3) no
O(5) C(5) Ir(1) C(2) . . . -58(3) no
O(5) C(5) Ir(1) C(7) . . . -76(7) no
O(5) C(5) Ir(1) C(27) . . . 130(3) no
O(5) C(5) Mo(1) C(6) . . . 123(6) no
O(5) C(5) Mo(1) C(9) . . . 53(6) no
O(5) C(5) Mo(1) C(10) . . . 28(6) no
O(5) C(5) Mo(1) C(11) . . . -6(6) no
O(5) C(5) Mo(1) C(12) . . . -10(6) no
O(5) C(5) Mo(1) C(13) . . . 31(7) no
O(5) C(5) Mo(1) C(27) . . . -116(6) no
O(5) C(5) Mo(1) C(28) . . . -141(5) no
O(6) C(6) Ir(2) C(3) . . . -79(5) no
O(6) C(6) Ir(2) C(4) . . . 20(4) no
O(6) C(6) Ir(2) C(8) . . . 7(8) no
O(6) C(6) Ir(2) C(28) . . . -173(4) no
O(6) C(6) Mo(1) C(5) . . . -62(4) no
O(6) C(6) Mo(1) C(9) . . . 47(4) no
O(6) C(6) Mo(1) C(10) . . . 15(4) no
O(6) C(6) Mo(1) C(11) . . . 19(5) no
O(6) C(6) Mo(1) C(12) . . . 66(5) no
O(6) C(6) Mo(1) C(13) . . . 76(4) no
O(6) C(6) Mo(1) C(27) . . . -151(4) no
O(6) C(6) Mo(1) C(28) . . . 175(4) no
O(7) C(7) Ir(1) C(1) . . . -52(3) no
O(7) C(7) Ir(1) C(2) . . . 39(3) no
O(7) C(7) Ir(1) C(5) . . . 58(7) no
O(7) C(7) Ir(1) C(27) . . . -148(3) no
O(7) C(7) Mo(2) C(8) . . . -91(7) no
O(7) C(7) Mo(2) C(15) . . . 18(8) no
O(7) C(7) Mo(2) C(16) . . . 45(7) no
O(7) C(7) Mo(2) C(17) . . . 25(7) no
O(7) C(7) Mo(2) C(18) . . . -11(7) no
O(7) C(7) Mo(2) C(19) . . . -12(7) no
O(7) C(7) Mo(2) C(27) . . . 145(7) no
O(7) C(7) Mo(2) C(28) . . . 174(6) no
O(8) C(8) Ir(2) C(3) . . . 58(4) no
O(8) C(8) Ir(2) C(4) . . . -39(3) no
O(8) C(8) Ir(2) C(6) . . . -27(5) no
O(8) C(8) Ir(2) C(28) . . . 153(3) no
O(8) C(8) Mo(2) C(7) . . . 79(4) no
O(8) C(8) Mo(2) C(15) . . . -59(4) no
O(8) C(8) Mo(2) C(16) . . . -27(4) no
O(8) C(8) Mo(2) C(17) . . . 4(4) no
O(8) C(8) Mo(2) C(18) . . . -5(4) no
O(8) C(8) Mo(2) C(19) . . . -45(4) no
O(8) C(8) Mo(2) C(27) . . . 176(4) no
O(8) C(8) Mo(2) C(28) . . . -158(4) no
C(1) Ir(1) Ir(2) C(3) . . . 46.9(1) no
C(1) Ir(1) Ir(2) C(4) . . . -179(7) no
C(1) Ir(1) Ir(2) C(6) . . . 103(7) no
C(1) Ir(1) Ir(2) C(8) . . . -92(7) no
C(1) Ir(1) Ir(2) C(28) . . . 5(7) no
C(1) Ir(1) Mo(1) C(5) . . . 61(2) no
C(1) Ir(1) Mo(1) C(6) . . . 143(1) no
C(1) Ir(1) Mo(1) C(9) . . . 102(4) no
C(1) Ir(1) Mo(1) C(10) . . . 50(2) no
C(1) Ir(1) Mo(1) C(11) . . . 6(1) no
C(1) Ir(1) Mo(1) C(12) . . . -41(2) no
C(1) Ir(1) Mo(1) C(13) . . . -106(4) no
C(1) Ir(1) Mo(1) C(27) . . . -79(2) no
C(1) Ir(1) Mo(1) C(28) . . . -117(1) no
C(1) Ir(1) Mo(2) C(7) . . . -69(2) no
C(1) Ir(1) Mo(2) C(8) . . . -148(1) no
C(1) Ir(1) Mo(2) C(15) . . . 60(2) no
C(1) Ir(1) Mo(2) C(16) . . . 16(2) no
C(1) Ir(1) Mo(2) C(17) . . . -23(2) no
C(1) Ir(1) Mo(2) C(18) . . . -66(2) no
C(1) Ir(1) Mo(2) C(19) . . . 11.1(4) no
C(1) Ir(1) Mo(2) C(27) . . . 80(2) no
C(1) Ir(1) Mo(2) C(28) . . . 118(1) no
C(1) Ir(1) C(27) C(26) . . . -11(2) no
C(1) Ir(1) C(27) C(28) . . . 176(2) no
C(2) Ir(1) Ir(2) C(3) . . . -134(8) no
C(2) Ir(1) Ir(2) C(4) . . . 1(1) no
C(2) Ir(1) Ir(2) C(6) . . . -78(1) no
C(2) Ir(1) Ir(2) C(8) . . . 87(1) no
C(2) Ir(1) Ir(2) C(28) . . . -176.1(9) no
C(2) Ir(1) Mo(1) C(5) . . . -47(2) no
C(2) Ir(1) Mo(1) C(6) . . . 35(2) no
C(2) Ir(1) Mo(1) C(9) . . . -6(4) no
C(2) Ir(1) Mo(1) C(10) . . . -58(2) no
C(2) Ir(1) Mo(1) C(11) . . . -102(2) no
C(2) Ir(1) Mo(1) C(12) . . . -149(2) no
C(2) Ir(1) Mo(1) C(13) . . . 146(4) no
C(2) Ir(1) Mo(1) C(27) . . . 173(2) no
C(2) Ir(1) Mo(1) C(28) . . . 135(1) no
C(2) Ir(1) Mo(2) C(7) . . . 40(1) no
C(2) Ir(1) Mo(2) C(8) . . . -40(1) no
C(2) Ir(1) Mo(2) C(15) . . . 168(2) no
C(2) Ir(1) Mo(2) C(16) . . . 124(1) no
C(2) Ir(1) Mo(2) C(17) . . . 85(1) no
C(2) Ir(1) Mo(2) C(18) . . . 43(2) no
C(2) Ir(1) Mo(2) C(19) . . . 119.4(4) no
C(2) Ir(1) Mo(2) C(27) . . . -171(1) no
C(2) Ir(1) Mo(2) C(28) . . . -134(1) no
C(2) Ir(1) C(27) C(26) . . . 178(6) no
C(2) Ir(1) C(27) C(28) . . . 5(8) no
C(3) Ir(2) Ir(1) C(5) . . . -48(8) no
C(3) Ir(2) Ir(1) C(7) . . . 141(8) no
C(3) Ir(2) Ir(1) C(27) . . . 45(8) no
C(3) Ir(2) Mo(1) C(5) . . . -143(3) no
C(3) Ir(2) Mo(1) C(6) . . . -68(3) no
C(3) Ir(2) Mo(1) C(9) . . . -32(3) no
C(3) Ir(2) Mo(1) C(10) . . . -65(3) no
C(3) Ir(2) Mo(1) C(11) . . . 28.0(1) no
C(3) Ir(2) Mo(1) C(12) . . . 42(3) no
C(3) Ir(2) Mo(1) C(13) . . . 10(3) no
C(3) Ir(2) Mo(1) C(27) . . . 126(3) no
C(3) Ir(2) Mo(1) C(28) . . . 87(3) no
C(3) Ir(2) Mo(2) C(7) . . . 153(4) no
C(3) Ir(2) Mo(2) C(8) . . . 70(4) no
C(3) Ir(2) Mo(2) C(15) . . . -13(4) no
C(3) Ir(2) Mo(2) C(16) . . . -58(5) no
C(3) Ir(2) Mo(2) C(17) . . . 109(5) no
C(3) Ir(2) Mo(2) C(18) . . . 70(4) no
C(3) Ir(2) Mo(2) C(19) . . . 19(4) no
C(3) Ir(2) Mo(2) C(27) . . . -109(4) no
C(3) Ir(2) Mo(2) C(28) . . . -74(4) no
C(3) Ir(2) C(28) C(27) . . . -172(3) no
C(3) Ir(2) C(28) C(29) . . . 28(3) no
C(4) Ir(2) Ir(1) C(5) . . . 86(1) no
C(4) Ir(2) Ir(1) C(7) . . . -85(1) no
C(4) Ir(2) Ir(1) C(27) . . . 179(1) no
C(4) Ir(2) Mo(1) C(5) . . . -39(1) no
C(4) Ir(2) Mo(1) C(6) . . . 36(1) no
C(4) Ir(2) Mo(1) C(9) . . . 73(1) no
C(4) Ir(2) Mo(1) C(10) . . . 39(2) no
C(4) Ir(2) Mo(1) C(11) . . . 132.4(1) no
C(4) Ir(2) Mo(1) C(12) . . . 146(2) no
C(4) Ir(2) Mo(1) C(13) . . . 115(1) no
C(4) Ir(2) Mo(1) C(27) . . . -130(1) no
C(4) Ir(2) Mo(1) C(28) . . . -168(1) no
C(4) Ir(2) Mo(2) C(7) . . . 32(1) no
C(4) Ir(2) Mo(2) C(8) . . . -51(1) no
C(4) Ir(2) Mo(2) C(15) . . . -134(2) no
C(4) Ir(2) Mo(2) C(16) . . . -179(3) no
C(4) Ir(2) Mo(2) C(17) . . . -11(4) no
C(4) Ir(2) Mo(2) C(18) . . . -51(1) no
C(4) Ir(2) Mo(2) C(19) . . . -102(2) no
C(4) Ir(2) Mo(2) C(27) . . . 130(1) no
C(4) Ir(2) Mo(2) C(28) . . . 165(1) no
C(4) Ir(2) C(28) C(27) . . . -19(5) no
C(4) Ir(2) C(28) C(29) . . . -179(4) no
C(5) Ir(1) Ir(2) C(6) . . . 8(1) no
C(5) Ir(1) Ir(2) C(8) . . . 172.9(9) no
C(5) Ir(1) Ir(2) C(28) . . . -90.4(9) no
C(5) Ir(1) Mo(1) C(6) . . . 82(1) no
C(5) Ir(1) Mo(1) C(9) . . . 41(4) no
C(5) Ir(1) Mo(1) C(10) . . . -10(2) no
C(5) Ir(1) Mo(1) C(11) . . . -55(1) no
C(5) Ir(1) Mo(1) C(12) . . . -102(2) no
C(5) Ir(1) Mo(1) C(13) . . . -167(4) no
C(5) Ir(1) Mo(1) C(27) . . . -140(2) no
C(5) Ir(1) Mo(1) C(28) . . . -177(1) no
C(5) Ir(1) Mo(2) C(7) . . . 168(2) no
C(5) Ir(1) Mo(2) C(8) . . . 89(1) no
C(5) Ir(1) Mo(2) C(15) . . . -63(2) no
C(5) Ir(1) Mo(2) C(16) . . . -108(2) no
C(5) Ir(1) Mo(2) C(17) . . . -146(2) no
C(5) Ir(1) Mo(2) C(18) . . . 171(2) no
C(5) Ir(1) Mo(2) C(19) . . . -112.0(4) no
C(5) Ir(1) Mo(2) C(27) . . . -43(2) no
C(5) Ir(1) Mo(2) C(28) . . . -5(2) no
C(5) Ir(1) C(27) C(26) . . . -100(2) no
C(5) Ir(1) C(27) C(28) . . . 87(2) no
C(5) Mo(1) Ir(1) C(7) . . . -168(2) no
C(5) Mo(1) Ir(1) C(27) . . . 140(2) no
C(5) Mo(1) Ir(2) C(6) . . . -75(1) no
C(5) Mo(1) Ir(2) C(8) . . . 96(1) no
C(5) Mo(1) Ir(2) C(28) . . . 129(1) no
C(5) Mo(1) C(9) C(10) . . . -42(2) no
C(5) Mo(1) C(9) C(13) . . . -157(2) no
C(5) Mo(1) C(10) C(9) . . . 139(2) no
C(5) Mo(1) C(10) C(11) . . . -104(2) no
C(5) Mo(1) C(11) C(10) . . . 72(2) no
C(5) Mo(1) C(11) C(12) . . . -174(2) no
C(5) Mo(1) C(12) C(11) . . . 8(2) no
C(5) Mo(1) C(12) C(13) . . . 129(2) no
C(5) Mo(1) C(13) C(9) . . . 35(4) no
C(5) Mo(1) C(13) C(12) . . . -80(2) no
C(5) Mo(1) C(13) C(14) . . . 155(4) no
C(5) Mo(1) C(27) C(26) . . . 89(2) no
C(5) Mo(1) C(27) C(28) . . . -145(2) no
C(5) Mo(1) C(28) C(27) . . . 43(2) no
C(5) Mo(1) C(28) C(29) . . . 166(2) no
C(6) Ir(2) Ir(1) C(7) . . . -163(1) no
C(6) Ir(2) Ir(1) C(27) . . . 101(1) no
C(6) Ir(2) Mo(1) C(9) . . . 36(1) no
C(6) Ir(2) Mo(1) C(10) . . . 3(2) no
C(6) Ir(2) Mo(1) C(11) . . . 96.0(1) no
C(6) Ir(2) Mo(1) C(12) . . . 110(2) no
C(6) Ir(2) Mo(1) C(13) . . . 78(1) no
C(6) Ir(2) Mo(1) C(27) . . . -167(1) no
C(6) Ir(2) Mo(1) C(28) . . . 155(1) no
C(6) Ir(2) Mo(2) C(7) . . . -84(1) no
C(6) Ir(2) Mo(2) C(8) . . . -167(1) no
C(6) Ir(2) Mo(2) C(15) . . . 110(2) no
C(6) Ir(2) Mo(2) C(16) . . . 65(3) no
C(6) Ir(2) Mo(2) C(17) . . . -128(4) no
C(6) Ir(2) Mo(2) C(18) . . . -167(1) no
C(6) Ir(2) Mo(2) C(19) . . . 142(2) no
C(6) Ir(2) Mo(2) C(27) . . . 14(1) no
C(6) Ir(2) Mo(2) C(28) . . . 49(1) no
C(6) Ir(2) C(28) C(27) . . . -90(2) no
C(6) Ir(2) C(28) C(29) . . . 110(2) no
C(6) Mo(1) Ir(1) C(7) . . . -86(1) no
C(6) Mo(1) Ir(1) C(27) . . . -138(1) no
C(6) Mo(1) Ir(2) C(8) . . . 171(1) no
C(6) Mo(1) Ir(2) C(28) . . . -155(1) no
C(6) Mo(1) C(9) C(10) . . . -119(2) no
C(6) Mo(1) C(9) C(13) . . . 126(3) no
C(6) Mo(1) C(10) C(9) . . . 57(2) no
C(6) Mo(1) C(10) C(11) . . . 175(2) no
C(6) Mo(1) C(11) C(10) . . . -6(2) no
C(6) Mo(1) C(11) C(12) . . . 108(2) no
C(6) Mo(1) C(12) C(11) . . . -103(2) no
C(6) Mo(1) C(12) C(13) . . . 18(2) no
C(6) Mo(1) C(13) C(9) . . . -51(3) no
C(6) Mo(1) C(13) C(12) . . . -166(2) no
C(6) Mo(1) C(13) C(14) . . . 69(4) no
C(6) Mo(1) C(27) C(26) . . . 172(2) no
C(6) Mo(1) C(27) C(28) . . . -62(2) no
C(6) Mo(1) C(28) C(27) . . . 130(1) no
C(6) Mo(1) C(28) C(29) . . . -107(3) no
C(7) Ir(1) Ir(2) C(8) . . . 2.0(8) no
C(7) Ir(1) Ir(2) C(28) . . . 98.7(8) no
C(7) Ir(1) Mo(1) C(9) . . . -126(4) no
C(7) Ir(1) Mo(1) C(10) . . . -178(2) no
C(7) Ir(1) Mo(1) C(11) . . . 137(1) no
C(7) Ir(1) Mo(1) C(12) . . . 90(2) no
C(7) Ir(1) Mo(1) C(13) . . . 25(4) no
C(7) Ir(1) Mo(1) C(27) . . . 52(2) no
C(7) Ir(1) Mo(1) C(28) . . . 15(1) no
C(7) Ir(1) Mo(2) C(8) . . . -80(1) no
C(7) Ir(1) Mo(2) C(15) . . . 128(2) no
C(7) Ir(1) Mo(2) C(16) . . . 84(1) no
C(7) Ir(1) Mo(2) C(17) . . . 46(1) no
C(7) Ir(1) Mo(2) C(18) . . . 3(2) no
C(7) Ir(1) Mo(2) C(19) . . . 79.8(4) no
C(7) Ir(1) Mo(2) C(27) . . . 149(1) no
C(7) Ir(1) Mo(2) C(28) . . . -174(1) no
C(7) Ir(1) C(27) C(26) . . . 84(2) no
C(7) Ir(1) C(27) C(28) . . . -89(2) no
C(7) Mo(2) Ir(1) C(27) . . . -149(1) no
C(7) Mo(2) Ir(2) C(8) . . . 83(1) no
C(7) Mo(2) Ir(2) C(28) . . . -133(1) no
C(7) Mo(2) C(15) C(16) . . . 43(3) no
C(7) Mo(2) C(15) C(19) . . . -70(3) no
C(7) Mo(2) C(16) C(15) . . . -151(2) no
C(7) Mo(2) C(16) C(17) . . . -37(3) no
C(7) Mo(2) C(17) C(16) . . . 143(3) no
C(7) Mo(2) C(17) C(18) . . . -95(1) no
C(7) Mo(2) C(18) C(17) . . . 79(1) no
C(7) Mo(2) C(18) C(19) . . . -179(2) no
C(7) Mo(2) C(19) C(15) . . . 129(2) no
C(7) Mo(2) C(19) C(18) . . . 1(3) no
C(7) Mo(2) C(19) C(20) . . . -104(3) no
C(7) Mo(2) C(27) C(26) . . . -94(2) no
C(7) Mo(2) C(27) C(28) . . . 137(1) no
C(7) Mo(2) C(28) C(27) . . . -54(2) no
C(7) Mo(2) C(28) C(29) . . . -176(2) no
C(8) Ir(2) Ir(1) C(27) . . . -94.0(9) no
C(8) Ir(2) Mo(1) C(9) . . . -153(1) no
C(8) Ir(2) Mo(1) C(10) . . . 174(1) no
C(8) Ir(2) Mo(1) C(11) . . . -93.0(1) no
C(8) Ir(2) Mo(1) C(12) . . . -79(1) no
C(8) Ir(2) Mo(1) C(13) . . . -111(1) no
C(8) Ir(2) Mo(1) C(27) . . . 5(1) no
C(8) Ir(2) Mo(1) C(28) . . . -34(1) no
C(8) Ir(2) Mo(2) C(15) . . . -83(1) no
C(8) Ir(2) Mo(2) C(16) . . . -129(3) no
C(8) Ir(2) Mo(2) C(17) . . . 39(4) no
C(8) Ir(2) Mo(2) C(18) . . . -0.2(9) no
C(8) Ir(2) Mo(2) C(19) . . . -51(1) no
C(8) Ir(2) Mo(2) C(27) . . . -179.5(8) no
C(8) Ir(2) Mo(2) C(28) . . . -144(1) no
C(8) Ir(2) C(28) C(27) . . . 90(2) no
C(8) Ir(2) C(28) C(29) . . . -70(2) no
C(8) Mo(2) Ir(1) C(27) . . . 131(1) no
C(8) Mo(2) Ir(2) C(28) . . . 144(1) no
C(8) Mo(2) C(15) C(16) . . . 144(2) no
C(8) Mo(2) C(15) C(19) . . . 31(2) no
C(8) Mo(2) C(16) C(15) . . . -53(2) no
C(8) Mo(2) C(16) C(17) . . . 61(3) no
C(8) Mo(2) C(17) C(16) . . . -138(2) no
C(8) Mo(2) C(17) C(18) . . . -15(1) no
C(8) Mo(2) C(18) C(17) . . . 166(1) no
C(8) Mo(2) C(18) C(19) . . . -92(2) no
C(8) Mo(2) C(19) C(15) . . . -150(2) no
C(8) Mo(2) C(19) C(18) . . . 82(2) no
C(8) Mo(2) C(19) C(20) . . . -23(3) no
C(8) Mo(2) C(27) C(26) . . . 176(1) no
C(8) Mo(2) C(27) C(28) . . . 46(1) no
C(8) Mo(2) C(28) C(27) . . . -143(1) no
C(8) Mo(2) C(28) C(29) . . . 95(2) no
C(9) Mo(1) Ir(1) C(27) . . . -178(4) no
C(9) Mo(1) Ir(2) C(28) . . . -119(1) no
C(9) Mo(1) C(10) C(11) . . . 118(2) no
C(9) Mo(1) C(11) C(10) . . . -38(2) no
C(9) Mo(1) C(11) C(12) . . . 77(2) no
C(9) Mo(1) C(12) C(11) . . . -81(2) no
C(9) Mo(1) C(12) C(13) . . . 40(2) no
C(9) Mo(1) C(13) C(12) . . . -115(3) no
C(9) Mo(1) C(13) C(14) . . . 119(5) no
C(9) Mo(1) C(27) C(26) . . . -61(5) no
C(9) Mo(1) C(27) C(28) . . . 64(5) no
C(9) Mo(1) C(28) C(27) . . . -154(2) no
C(9) Mo(1) C(28) C(29) . . . -31(3) no
C(9) C(10) Mo(1) C(11) . . . -118(2) no
C(9) C(10) Mo(1) C(12) . . . -78(2) no
C(9) C(10) Mo(1) C(13) . . . -39(2) no
C(9) C(10) Mo(1) C(27) . . . -143(2) no
C(9) C(10) Mo(1) C(28) . . . -64(4) no
C(9) C(10) C(11) C(12) . . . 11(3) no
C(9) C(13) Mo(1) C(10) . . . 39(3) no
C(9) C(13) Mo(1) C(11) . . . 79(3) no
C(9) C(13) Mo(1) C(12) . . . 115(3) no
C(9) C(13) Mo(1) C(27) . . . 177(3) no
C(9) C(13) Mo(1) C(28) . . . -151(3) no
C(9) C(13) C(12) C(11) . . . 3(4) no
C(10) Mo(1) Ir(1) C(27) . . . 130(2) no
C(10) Mo(1) Ir(2) C(28) . . . -153(1) no
C(10) Mo(1) C(9) C(13) . . . -114(3) no
C(10) Mo(1) C(11) C(12) . . . 114(3) no
C(10) Mo(1) C(12) C(11) . . . -38(2) no
C(10) Mo(1) C(12) C(13) . . . 83(2) no
C(10) Mo(1) C(13) C(12) . . . -76(2) no
C(10) Mo(1) C(13) C(14) . . . 158(5) no
C(10) Mo(1) C(27) C(26) . . . 15(3) no
C(10) Mo(1) C(27) C(28) . . . 141(2) no
C(10) Mo(1) C(28) C(27) . . . -110(3) no
C(10) Mo(1) C(28) C(29) . . . 13(5) no
C(10) C(9) Mo(1) C(11) . . . 36(2) no
C(10) C(9) Mo(1) C(12) . . . 78(2) no
C(10) C(9) Mo(1) C(13) . . . 114(3) no
C(10) C(9) Mo(1) C(27) . . . 107(4) no
C(10) C(9) Mo(1) C(28) . . . 152(2) no
C(10) C(9) C(13) C(12) . . . 3(3) no
C(10) C(9) C(13) C(14) . . . -179(4) no
C(10) C(11) Mo(1) C(12) . . . -114(3) no
C(10) C(11) Mo(1) C(13) . . . -81(2) no
C(10) C(11) Mo(1) C(27) . . . 165(2) no
C(10) C(11) Mo(1) C(28) . . . -156(2) no
C(10) C(11) C(12) C(13) . . . -9(3) no
C(11) Mo(1) Ir(1) C(27) . . . 85(1) no
C(11) Mo(1) Ir(2) C(28) . . . -59.3(1) no
C(11) Mo(1) C(9) C(13) . . . -79(3) no
C(11) Mo(1) C(12) C(13) . . . 121(3) no
C(11) Mo(1) C(13) C(12) . . . -36(2) no
C(11) Mo(1) C(13) C(14) . . . -161(4) no
C(11) Mo(1) C(27) C(26) . . . 0(2) no
C(11) Mo(1) C(27) C(28) . . . 126(1) no
C(11) Mo(1) C(28) C(27) . . . -74(2) no
C(11) Mo(1) C(28) C(29) . . . 48(3) no
C(11) C(10) Mo(1) C(12) . . . 39(2) no
C(11) C(10) Mo(1) C(13) . . . 79(2) no
C(11) C(10) Mo(1) C(27) . . . -25(2) no
C(11) C(10) Mo(1) C(28) . . . 54(4) no
C(11) C(10) C(9) C(13) . . . -9(4) no
C(11) C(12) Mo(1) C(13) . . . -121(3) no
C(11) C(12) Mo(1) C(27) . . . 109(2) no
C(11) C(12) Mo(1) C(28) . . . 148(2) no
C(11) C(12) C(13) C(14) . . . -174(4) no
C(12) Mo(1) Ir(1) C(27) . . . 38(2) no
C(12) Mo(1) Ir(2) C(28) . . . -46(1) no
C(12) Mo(1) C(9) C(13) . . . -36(2) no
C(12) Mo(1) C(13) C(14) . . . -125(5) no
C(12) Mo(1) C(27) C(26) . . . -36(2) no
C(12) Mo(1) C(27) C(28) . . . 89(2) no
C(12) Mo(1) C(28) C(27) . . . -98(2) no
C(12) Mo(1) C(28) C(29) . . . 25(3) no
C(12) C(11) Mo(1) C(13) . . . 33(2) no
C(12) C(11) Mo(1) C(27) . . . -81(2) no
C(12) C(11) Mo(1) C(28) . . . -42(2) no
C(12) C(13) Mo(1) C(27) . . . 61(2) no
C(12) C(13) Mo(1) C(28) . . . 94(2) no
C(13) Mo(1) Ir(1) C(27) . . . -27(4) no
C(13) Mo(1) Ir(2) C(28) . . . -77(1) no
C(13) Mo(1) C(27) C(26) . . . -66(2) no
C(13) Mo(1) C(27) C(28) . . . 59(2) no
C(13) Mo(1) C(28) C(27) . . . -132(2) no
C(13) Mo(1) C(28) C(29) . . . -9(3) no
C(13) C(9) Mo(1) C(27) . . . -8(6) no
C(13) C(9) Mo(1) C(28) . . . 38(3) no
C(13) C(12) Mo(1) C(27) . . . -130(2) no
C(13) C(12) Mo(1) C(28) . . . -91(2) no
C(14) C(13) Mo(1) C(27) . . . -64(4) no
C(14) C(13) Mo(1) C(28) . . . -32(4) no
C(15) Mo(2) Ir(1) C(27) . . . -21(2) no
C(15) Mo(2) Ir(2) C(28) . . . 61(1) no
C(15) Mo(2) C(16) C(17) . . . 113(3) no
C(15) Mo(2) C(17) C(16) . . . -43(2) no
C(15) Mo(2) C(17) C(18) . . . 79(2) no
C(15) Mo(2) C(18) C(17) . . . -78(2) no
C(15) Mo(2) C(18) C(19) . . . 24(2) no
C(15) Mo(2) C(19) C(18) . . . -128(3) no
C(15) Mo(2) C(19) C(20) . . . 127(4) no
C(15) Mo(2) C(27) C(26) . . . 51(2) no
C(15) Mo(2) C(27) C(28) . . . -79(1) no
C(15) Mo(2) C(28) C(27) . . . 109(1) no
C(15) Mo(2) C(28) C(29) . . . -12(2) no
C(15) C(16) Mo(2) C(17) . . . -113(3) no
C(15) C(16) Mo(2) C(18) . . . -78(2) no
C(15) C(16) Mo(2) C(19) . . . -30(2) no
C(15) C(16) Mo(2) C(27) . . . 109(2) no
C(15) C(16) Mo(2) C(28) . . . 74(2) no
C(15) C(16) C(17) C(18) . . . 6(3) no
C(15) C(19) Mo(2) C(16) . . . 46(2) no
C(15) C(19) Mo(2) C(17) . . . 85(3) no
C(15) C(19) Mo(2) C(18) . . . 128(3) no
C(15) C(19) Mo(2) C(27) . . . -18(3) no
C(15) C(19) Mo(2) C(28) . . . -56(3) no
C(15) C(19) C(18) C(17) . . . 4(3) no
C(16) Mo(2) Ir(1) C(27) . . . -65(1) no
C(16) Mo(2) Ir(2) C(28) . . . 15(3) no
C(16) Mo(2) C(15) C(19) . . . -114(3) no
C(16) Mo(2) C(17) C(18) . . . 122(3) no
C(16) Mo(2) C(18) C(17) . . . -32(1) no
C(16) Mo(2) C(18) C(19) . . . 70(2) no
C(16) Mo(2) C(19) C(18) . . . -83(2) no
C(16) Mo(2) C(19) C(20) . . . 173(3) no
C(16) Mo(2) C(27) C(26) . . . 12(2) no
C(16) Mo(2) C(27) C(28) . . . -118(1) no
C(16) Mo(2) C(28) C(27) . . . 71(2) no
C(16) Mo(2) C(28) C(29) . . . -50(2) no
C(16) C(15) Mo(2) C(17) . . . 35(2) no
C(16) C(15) Mo(2) C(18) . . . 78(2) no
C(16) C(15) Mo(2) C(19) . . . 114(3) no
C(16) C(15) Mo(2) C(27) . . . -80(2) no
C(16) C(15) Mo(2) C(28) . . . -116(2) no
C(16) C(15) C(19) C(18) . . . -1(3) no
C(16) C(15) C(19) C(20) . . . -180(3) no
C(16) C(17) Mo(2) C(18) . . . -122(3) no
C(16) C(17) Mo(2) C(19) . . . -74(2) no
C(16) C(17) Mo(2) C(27) . . . 50(3) no
C(16) C(17) Mo(2) C(28) . . . 12(3) no
C(16) C(17) C(18) C(19) . . . -6(2) no
C(17) Mo(2) Ir(1) C(27) . . . -104(1) no
C(17) Mo(2) Ir(2) C(28) . . . -177(4) no
C(17) Mo(2) C(15) C(19) . . . -79(2) no
C(17) Mo(2) C(18) C(19) . . . 102(2) no
C(17) Mo(2) C(19) C(18) . . . -43(2) no
C(17) Mo(2) C(19) C(20) . . . -148(3) no
C(17) Mo(2) C(27) C(26) . . . -13(2) no
C(17) Mo(2) C(27) C(28) . . . -143(1) no
C(17) Mo(2) C(28) C(27) . . . 65(2) no
C(17) Mo(2) C(28) C(29) . . . -57(3) no
C(17) C(16) Mo(2) C(18) . . . 36(2) no
C(17) C(16) Mo(2) C(19) . . . 84(3) no
C(17) C(16) Mo(2) C(27) . . . -138(2) no
C(17) C(16) Mo(2) C(28) . . . -173(2) no
C(17) C(16) C(15) C(19) . . . -3(3) no
C(17) C(18) Mo(2) C(19) . . . -102(2) no
C(17) C(18) Mo(2) C(27) . . . -15(2) no
C(17) C(18) Mo(2) C(28) . . . -111(2) no
C(17) C(18) C(19) C(20) . . . -177(2) no
C(18) Mo(2) Ir(1) C(27) . . . -146(2) no
C(18) Mo(2) Ir(2) C(28) . . . 144(1) no
C(18) Mo(2) C(15) C(19) . . . -36(2) no
C(18) Mo(2) C(19) C(20) . . . -105(4) no
C(18) Mo(2) C(27) C(26) . . . -3(3) no
C(18) Mo(2) C(27) C(28) . . . -132(2) no
C(18) Mo(2) C(28) C(27) . . . 137(2) no
C(18) Mo(2) C(28) C(29) . . . 16(3) no
C(18) C(17) Mo(2) C(19) . . . 48(2) no
C(18) C(17) Mo(2) C(27) . . . 173(1) no
C(18) C(17) Mo(2) C(28) . . . 134(2) no
C(18) C(19) Mo(2) C(27) . . . -146(2) no
C(18) C(19) Mo(2) C(28) . . . 176(2) no
C(19) Mo(2) Ir(1) C(27) . . . -69.3(4) no
C(19) Mo(2) Ir(2) C(28) . . . 93(1) no
C(19) Mo(2) C(27) C(26) . . . 59(2) no
C(19) Mo(2) C(27) C(28) . . . -70(2) no
C(19) Mo(2) C(28) C(27) . . . 131(2) no
C(19) Mo(2) C(28) C(29) . . . 10(2) no
C(19) C(15) Mo(2) C(27) . . . 166(2) no
C(19) C(15) Mo(2) C(28) . . . 130(2) no
C(19) C(18) Mo(2) C(27) . . . 87(3) no
C(19) C(18) Mo(2) C(28) . . . -9(4) no
C(20) C(19) Mo(2) C(27) . . . 109(3) no
C(20) C(19) Mo(2) C(28) . . . 71(3) no
C(21) C(22) C(23) C(24) . . . 85.2(1) no
C(22) C(23) C(24) C(25) . . . 174(5) no
C(23) C(24) C(25) C(26) . . . -177(4) no
C(24) C(25) C(26) C(27) . . . -173(3) no
C(25) C(26) C(27) C(28) . . . -106(3) no
C(26) C(27) Mo(1) C(28) . . . -125(2) no
C(26) C(27) Mo(2) C(28) . . . 130(2) no
C(26) C(27) C(28) C(29) . . . -7(4) no
C(27) Ir(1) Ir(2) C(28) . . . 2.7(8) no
C(27) Ir(1) Mo(1) C(28) . . . -37(1) no
C(27) Ir(1) Mo(2) C(28) . . . 37(1) no
C(27) Mo(1) Ir(2) C(28) . . . 38.2(9) no
C(27) Mo(1) C(28) C(29) . . . 123(3) no
C(27) Mo(2) Ir(2) C(28) . . . -35.6(9) no
C(27) Mo(2) C(28) C(29) . . . -121(2) no
C(27) C(28) C(29) C(30) . . . 44(3) no
C(27) C(28) C(29) C(34) . . . -148(3) no
C(28) C(29) C(30) C(31) . . . 173(2) no
C(28) C(29) C(34) C(33) . . . -169(3) no
C(29) C(30) C(31) C(32) . . . -2(4) no
C(29) C(34) C(33) C(32) . . . -2(5) no
C(30) C(29) C(34) C(33) . . . -1(5) no
C(30) C(31) C(32) C(33) . . . -1(4) no
C(30) C(31) C(32) C(35) . . . -179(2) no
C(31) C(30) C(29) C(34) . . . 3(4) no
C(31) C(32) C(33) C(34) . . . 3(4) no
C(31) C(32) C(35) C(36) . . . -9(4) no
C(32) C(35) C(36) C(37) . . . -176(2) no
C(33) C(32) C(35) C(36) . . . 174(3) no
C(34) C(33) C(32) C(35) . . . -179(2) no
C(35) C(36) C(37) C(38) . . . 177(2) no
C(35) C(36) C(37) C(38) . . 2_765 -10(4) no
C(36) C(37) C(38) C(37) . . 3_675 179(2) no
C(36) C(37) C(38) C(37) . 2_765 2_765 -179(2) no
C(37) C(38) C(37) C(38) . 3_675 3_675 -5(4) no
C(37) C(38) C(37) C(38) 2_765 2_765 3_675 6(4) no
C(38) C(37) C(38) C(37) . 2_765 2_765 -5(4) no
C(38) C(37) C(38) C(37) 3_675 3_675 2_765 6(4) no
